data_7024623
loop_
_publ_author_name
'Hiney, Rachel M.'
'Chaplin, Adrian B.'
'Harmer, Jeffrey'
'Green, Jennifer C.'
'Weller, Andrew S.'

_publ_section_title
;
 Using EPR to follow reversible dihydrogen addition to paramagnetic
 clusters of high hydride count: [Rh(6)(PCy(3))(6)H(12)](+) and
 [Rh(6)(PCy(3))(6)H(14)](+).
;
_journal_issue 7
_journal_name_full 'Dalton transactions (Cambridge, England : 2003)'
_journal_page_first 1726
_journal_page_last 1733
_journal_paper_doi 10.1039/b919209c
_journal_volume 39
_journal_year 2010
_chemical_formula_moiety 'C108 H198 P6 Rh6, C32 H12 B F24, 5(C7 H8)'
_chemical_formula_sum 'C175 H250 B F24 P6 Rh6'
_chemical_formula_weight 3623.84
_chemical_melting_point ?
_space_group_IT_number 2
_symmetry_cell_setting triclinic
_symmetry_space_group_name_Hall '-P 1'
_symmetry_space_group_name_H-M 'P -1'
_atom_sites_solution_hydrogens geom
_atom_sites_solution_primary direct
_atom_sites_solution_secondary difmap
_audit_creation_method SHELXL-97
_cell_angle_alpha 89.4455(3)
_cell_angle_beta 88.7491(3)
_cell_angle_gamma 88.3928(3)
_cell_formula_units_Z 2
_cell_length_a 17.49560(10)
_cell_length_b 20.5413(2)
_cell_length_c 24.3992(2)
_cell_measurement_reflns_used 36380
_cell_measurement_temperature 150(2)
_cell_measurement_theta_max 27.485
_cell_measurement_theta_min 5.097
_cell_volume 8762.74(12)
_computing_cell_refinement 'Denzo/Scalepack (Otwinowski & Minor 1997)'
_computing_data_collection 'Collect (Nonius BV, 1997-2000)'
_computing_data_reduction 'Denzo/Scalepack (Otwinowski & Minor 1997)'
_computing_molecular_graphics 'ORTEP3 (Farrugia, 1997)'
_computing_publication_material 'Bruker SHELXTL'
_computing_structure_refinement 'SHELXL-97 (Sheldrick, 2008)'
_computing_structure_solution 'SHELXS-97 (Sheldrick, 2008)'
_diffrn_ambient_temperature 150(2)
_diffrn_detector_area_resol_mean 9
_diffrn_measured_fraction_theta_full 0.991
_diffrn_measured_fraction_theta_max 0.991
_diffrn_measurement_device '95mm CCD camera on \k-goniostat'
_diffrn_measurement_device_type KappaCCD
_diffrn_measurement_method CCD
_diffrn_radiation_monochromator 'horizonally mounted graphite crystal'
_diffrn_radiation_source 'fine-focus sealed tube'
_diffrn_radiation_type MoK\a
_diffrn_radiation_wavelength 0.71073
_diffrn_reflns_av_R_equivalents 0.0382
_diffrn_reflns_av_sigmaI/netI 0.0616
_diffrn_reflns_limit_h_max 21
_diffrn_reflns_limit_h_min -21
_diffrn_reflns_limit_k_max 25
_diffrn_reflns_limit_k_min -25
_diffrn_reflns_limit_l_max 30
_diffrn_reflns_limit_l_min -30
_diffrn_reflns_number 63504
_diffrn_reflns_theta_full 26.37
_diffrn_reflns_theta_max 26.37
_diffrn_reflns_theta_min 5.10
_exptl_absorpt_coefficient_mu 0.680
_exptl_absorpt_correction_T_max 1.0
_exptl_absorpt_correction_T_min 0.939
_exptl_absorpt_correction_type multi-scan
_exptl_absorpt_process_details 'Denzo/Scalepack (Otwinowski & Minor 1997)'
_exptl_crystal_colour 'dark purple'
_exptl_crystal_density_diffrn 1.373
_exptl_crystal_density_meas ?
_exptl_crystal_density_method 'not measured'
_exptl_crystal_description plate
_exptl_crystal_F_000 3762
_exptl_crystal_size_max 0.1
_exptl_crystal_size_mid 0.1
_exptl_crystal_size_min 0.02
_refine_diff_density_max 1.201
_refine_diff_density_min -0.981
_refine_diff_density_rms 0.099
_refine_ls_extinction_coef 0.00038(6)
_refine_ls_extinction_expression Fc^*^=kFc[1+0.001xFc^2^\l^3^/sin(2\q)]^-1/4^
_refine_ls_extinction_method SHELXL
_refine_ls_goodness_of_fit_ref 1.027
_refine_ls_hydrogen_treatment constr
_refine_ls_matrix_type full
_refine_ls_number_parameters 1722
_refine_ls_number_reflns 35541
_refine_ls_number_restraints 423
_refine_ls_restrained_S_all 1.035
_refine_ls_R_factor_all 0.0816
_refine_ls_R_factor_gt 0.0503
_refine_ls_shift/su_max 0.003
_refine_ls_shift/su_mean 0.000
_refine_ls_structure_factor_coef Fsqd
_refine_ls_weighting_details 'calc w=1/[\s^2^(Fo^2^)+(0.0453P)^2^+19.0496P] where P=(Fo^2^+2Fc^2^)/3'
_refine_ls_weighting_scheme calc
_refine_ls_wR_factor_gt 0.1115
_refine_ls_wR_factor_ref 0.1263
_reflns_number_gt 25227
_reflns_number_total 35541
_reflns_threshold_expression >2sigma(I)
_cod_data_source_file b919209c.txt
_cod_data_source_block 035abc08
_cod_depositor_comments
;
The following automatic conversions were performed:

'_chemical_melting_point' value 'not measured' was changed to '?' -
the value is undefined or not given.

'_symmetry_cell_setting' value
'Triclinic' changed to 'triclinic' according to
/home/saulius/struct/CIF-dictionaries/cif_core.dic dictionary named
'cif_core.dic' version 2.4.2 from 2011-04-26.

Automatic conversion script
Id: cif_fix_values 1891 2012-01-12 08:04:46Z andrius 

The following automatic conversions were performed:

'_exptl_crystal_density_meas' value 'not measured' was changed to '?'
- the value is perceived as not measured.

Automatic conversion script
Id: cif_fix_values 3008 2015-01-20 13:52:24Z robertas 
;
_cod_original_sg_symbol_H-M P-1
_cod_database_code 7024623

loop_
_symmetry_equiv_pos_as_xyz
'x, y, z'
'-x, -y, -z'

loop_
_atom_site_label
_atom_site_type_symbol
_atom_site_fract_x
_atom_site_fract_y
_atom_site_fract_z
_atom_site_U_iso_or_equiv
_atom_site_adp_type
_atom_site_occupancy
_atom_site_symmetry_multiplicity
_atom_site_calc_flag
_atom_site_refinement_flags
_atom_site_disorder_assembly
_atom_site_disorder_group
Rh1 Rh 0.922268(19) 0.239722(15) 0.314128(13) 0.02398(8) Uani 1 1 d . . .
P1 P 0.82909(6) 0.23045(5) 0.37827(4) 0.0199(2) Uani 1 1 d . . .
C1 C 0.8537(2) 0.1671(2) 0.43084(16) 0.0242(9) Uani 1 1 d . . .
H1A H 0.8741 0.1288 0.4095 0.029 Uiso 1 1 calc R . .
C2 C 0.7884(3) 0.1404(2) 0.46703(18) 0.0316(10) Uani 1 1 d . . .
H2A H 0.7658 0.1759 0.4897 0.038 Uiso 1 1 calc R . .
H2B H 0.7479 0.1241 0.4434 0.038 Uiso 1 1 calc R . .
C3 C 0.8173(3) 0.0852(2) 0.50432(18) 0.0337(10) Uani 1 1 d . . .
H3A H 0.7748 0.0713 0.5288 0.040 Uiso 1 1 calc R . .
H3B H 0.8336 0.0475 0.4815 0.040 Uiso 1 1 calc R . .
C4 C 0.8835(3) 0.1048(2) 0.53892(18) 0.0358(11) Uani 1 1 d . . .
H4A H 0.9020 0.0668 0.5606 0.043 Uiso 1 1 calc R . .
H4B H 0.8661 0.1392 0.5648 0.043 Uiso 1 1 calc R . .
C5 C 0.9483(3) 0.1296(2) 0.5027(2) 0.0390(11) Uani 1 1 d . . .
H5A H 0.9687 0.0940 0.4791 0.047 Uiso 1 1 calc R . .
H5B H 0.9902 0.1442 0.5259 0.047 Uiso 1 1 calc R . .
C6 C 0.9198(3) 0.1869(2) 0.46641(18) 0.0322(10) Uani 1 1 d . . .
H6A H 0.9027 0.2237 0.4900 0.039 Uiso 1 1 calc R . .
H6B H 0.9624 0.2018 0.4426 0.039 Uiso 1 1 calc R . .
C7 C 0.7363(2) 0.20355(19) 0.35368(16) 0.0225(8) Uani 1 1 d . . .
H7A H 0.7034 0.1955 0.3870 0.027 Uiso 1 1 calc R . .
C8 C 0.7445(2) 0.1386(2) 0.32325(17) 0.0274(9) Uani 1 1 d . . .
H8A H 0.7751 0.1449 0.2891 0.033 Uiso 1 1 calc R . .
H8B H 0.7721 0.1063 0.3464 0.033 Uiso 1 1 calc R . .
C9 C 0.6665(3) 0.1128(2) 0.3093(2) 0.0366(11) Uani 1 1 d . . .
H9A H 0.6735 0.0720 0.2883 0.044 Uiso 1 1 calc R . .
H9B H 0.6378 0.1026 0.3436 0.044 Uiso 1 1 calc R . .
C10 C 0.6203(3) 0.1623(2) 0.2758(2) 0.0380(11) Uani 1 1 d . . .
H10A H 0.5684 0.1459 0.2704 0.046 Uiso 1 1 calc R . .
H10B H 0.6451 0.1676 0.2392 0.046 Uiso 1 1 calc R . .
C11 C 0.6143(3) 0.2282(2) 0.30410(19) 0.0339(10) Uani 1 1 d . . .
H11A H 0.5830 0.2241 0.3382 0.041 Uiso 1 1 calc R . .
H11B H 0.5881 0.2601 0.2798 0.041 Uiso 1 1 calc R . .
C12 C 0.6928(2) 0.2533(2) 0.31815(18) 0.0279(9) Uani 1 1 d . . .
H12A H 0.6864 0.2950 0.3381 0.033 Uiso 1 1 calc R . .
H12B H 0.7225 0.2617 0.2839 0.033 Uiso 1 1 calc R . .
C13 C 0.8020(2) 0.30811(19) 0.41303(16) 0.0239(9) Uani 1 1 d . . .
H13A H 0.7809 0.3369 0.3834 0.029 Uiso 1 1 calc R . .
C14 C 0.7369(3) 0.3034(2) 0.45586(19) 0.0329(10) Uani 1 1 d . . .
H14A H 0.7542 0.2757 0.4869 0.039 Uiso 1 1 calc R . .
H14B H 0.6928 0.2823 0.4393 0.039 Uiso 1 1 calc R . .
C15 C 0.7113(3) 0.3710(2) 0.4773(2) 0.0380(11) Uani 1 1 d . . .
H15A H 0.6902 0.3976 0.4469 0.046 Uiso 1 1 calc R . .
H15B H 0.6704 0.3660 0.5056 0.046 Uiso 1 1 calc R . .
C16 C 0.7775(3) 0.4050(2) 0.50149(19) 0.0383(11) Uani 1 1 d . . .
H16A H 0.7965 0.3797 0.5334 0.046 Uiso 1 1 calc R . .
H16B H 0.7602 0.4486 0.5145 0.046 Uiso 1 1 calc R . .
C17 C 0.8420(3) 0.4121(2) 0.45907(19) 0.0337(10) Uani 1 1 d . . .
H17A H 0.8856 0.4332 0.4762 0.040 Uiso 1 1 calc R . .
H17B H 0.8241 0.4405 0.4287 0.040 Uiso 1 1 calc R . .
C18 C 0.8690(3) 0.3456(2) 0.43586(18) 0.0303(10) Uani 1 1 d . . .
H18A H 0.9077 0.3524 0.4063 0.036 Uiso 1 1 calc R . .
H18B H 0.8934 0.3193 0.4652 0.036 Uiso 1 1 calc R . .
Rh2 Rh 1.068679(17) 0.263383(15) 0.194563(12) 0.02016(8) Uani 1 1 d . . .
P2 P 1.15140(6) 0.28077(5) 0.12512(4) 0.0187(2) Uani 1 1 d . . .
C19 C 1.1193(2) 0.2516(2) 0.05767(15) 0.0235(9) Uani 1 1 d . . .
H19 H 1.0725 0.2786 0.0493 0.028 Uiso 1 1 calc R . .
C20 C 1.0934(2) 0.1807(2) 0.05769(16) 0.0269(9) Uani 1 1 d . . .
H20A H 1.0542 0.1746 0.0870 0.032 Uiso 1 1 calc R . .
H20B H 1.1375 0.1511 0.0655 0.032 Uiso 1 1 calc R . .
C21 C 1.0600(3) 0.1633(2) 0.00196(17) 0.0296(10) Uani 1 1 d . . .
H21A H 1.0474 0.1166 0.0021 0.036 Uiso 1 1 calc R . .
H21B H 1.0120 0.1891 -0.0035 0.036 Uiso 1 1 calc R . .
C22 C 1.1155(3) 0.1768(2) -0.04522(17) 0.0330(10) Uani 1 1 d . . .
H22A H 1.0909 0.1675 -0.0804 0.040 Uiso 1 1 calc R . .
H22B H 1.1612 0.1477 -0.0420 0.040 Uiso 1 1 calc R . .
C23 C 1.1396(3) 0.2475(2) -0.04507(17) 0.0377(11) Uani 1 1 d . . .
H23A H 1.0945 0.2766 -0.0511 0.045 Uiso 1 1 calc R . .
H23B H 1.1771 0.2548 -0.0753 0.045 Uiso 1 1 calc R . .
C24 C 1.1754(3) 0.2636(2) 0.00959(16) 0.0295(10) Uani 1 1 d . . .
H24A H 1.1901 0.3098 0.0093 0.035 Uiso 1 1 calc R . .
H24B H 1.2224 0.2363 0.0145 0.035 Uiso 1 1 calc R . .
C25 C 1.2489(2) 0.2471(2) 0.13992(16) 0.0240(9) Uani 1 1 d . . .
H25 H 1.2579 0.2578 0.1791 0.029 Uiso 1 1 calc R . .
C26 C 1.2526(2) 0.1720(2) 0.13702(19) 0.0311(10) Uani 1 1 d . . .
H26A H 1.2108 0.1541 0.1601 0.037 Uiso 1 1 calc R . .
H26B H 1.2451 0.1584 0.0987 0.037 Uiso 1 1 calc R . .
C27 C 1.3292(3) 0.1445(2) 0.1567(2) 0.0419(12) Uani 1 1 d . . .
H27A H 1.3352 0.1553 0.1958 0.050 Uiso 1 1 calc R . .
H27B H 1.3303 0.0965 0.1534 0.050 Uiso 1 1 calc R . .
C28 C 1.3952(3) 0.1722(3) 0.1231(2) 0.0422(12) Uani 1 1 d . . .
H28A H 1.3917 0.1587 0.0844 0.051 Uiso 1 1 calc R . .
H28B H 1.4444 0.1549 0.1374 0.051 Uiso 1 1 calc R . .
C29 C 1.3928(2) 0.2463(2) 0.12623(19) 0.0349(11) Uani 1 1 d . . .
H29A H 1.4347 0.2637 0.1030 0.042 Uiso 1 1 calc R . .
H29B H 1.4013 0.2595 0.1645 0.042 Uiso 1 1 calc R . .
C30 C 1.3163(2) 0.2756(2) 0.10729(18) 0.0309(10) Uani 1 1 d . . .
H30A H 1.3104 0.2668 0.0678 0.037 Uiso 1 1 calc R . .
H30B H 1.3159 0.3234 0.1121 0.037 Uiso 1 1 calc R . .
C31 C 1.1702(2) 0.36731(19) 0.11067(15) 0.0215(8) Uani 1 1 d . . .
H31 H 1.2138 0.3681 0.0835 0.026 Uiso 1 1 calc R . .
C32 C 1.1036(2) 0.4063(2) 0.08482(17) 0.0264(9) Uani 1 1 d . . .
H32A H 1.0871 0.3841 0.0514 0.032 Uiso 1 1 calc R . .
H32B H 1.0596 0.4087 0.1110 0.032 Uiso 1 1 calc R . .
C33 C 1.1290(3) 0.4754(2) 0.06995(18) 0.0342(10) Uani 1 1 d . . .
H33A H 1.1697 0.4728 0.0411 0.041 Uiso 1 1 calc R . .
H33B H 1.0851 0.5007 0.0549 0.041 Uiso 1 1 calc R . .
C34 C 1.1590(3) 0.5107(2) 0.11952(18) 0.0334(10) Uani 1 1 d . . .
H34A H 1.1791 0.5533 0.1075 0.040 Uiso 1 1 calc R . .
H34B H 1.1163 0.5192 0.1460 0.040 Uiso 1 1 calc R . .
C35 C 1.2218(3) 0.4712(2) 0.14755(19) 0.0331(10) Uani 1 1 d . . .
H35A H 1.2362 0.4936 0.1814 0.040 Uiso 1 1 calc R . .
H35B H 1.2676 0.4686 0.1230 0.040 Uiso 1 1 calc R . .
C36 C 1.1967(2) 0.4022(2) 0.16217(17) 0.0256(9) Uani 1 1 d . . .
H36A H 1.1543 0.4044 0.1897 0.031 Uiso 1 1 calc R . .
H36B H 1.2399 0.3772 0.1784 0.031 Uiso 1 1 calc R . .
Rh3 Rh 0.913638(17) 0.236197(15) 0.196187(12) 0.01980(8) Uani 1 1 d . . .
P3 P 0.83434(6) 0.22157(5) 0.12674(4) 0.0196(2) Uani 1 1 d . . .
C37 C 0.8163(2) 0.13551(19) 0.11114(16) 0.0215(8) Uani 1 1 d . . .
H37 H 0.7757 0.1357 0.0829 0.026 Uiso 1 1 calc R . .
C38 C 0.7851(2) 0.0979(2) 0.16137(17) 0.0266(9) Uani 1 1 d . . .
H38A H 0.8248 0.0948 0.1897 0.032 Uiso 1 1 calc R . .
H38B H 0.7401 0.1219 0.1771 0.032 Uiso 1 1 calc R . .
C39 C 0.7623(3) 0.0294(2) 0.14530(19) 0.0319(10) Uani 1 1 d . . .
H39A H 0.7451 0.0053 0.1785 0.038 Uiso 1 1 calc R . .
H39B H 0.7190 0.0326 0.1199 0.038 Uiso 1 1 calc R . .
C40 C 0.8290(3) -0.0081(2) 0.11775(18) 0.0299(10) Uani 1 1 d . . .
H40A H 0.8689 -0.0175 0.1451 0.036 Uiso 1 1 calc R . .
H40B H 0.8109 -0.0502 0.1044 0.036 Uiso 1 1 calc R . .
C41 C 0.8638(3) 0.0298(2) 0.06981(18) 0.0290(9) Uani 1 1 d . . .
H41A H 0.8265 0.0333 0.0400 0.035 Uiso 1 1 calc R . .
H41B H 0.9097 0.0057 0.0556 0.035 Uiso 1 1 calc R . .
C42 C 0.8862(2) 0.09809(19) 0.08661(17) 0.0242(9) Uani 1 1 d . . .
H42A H 0.9062 0.1220 0.0542 0.029 Uiso 1 1 calc R . .
H42B H 0.9271 0.0948 0.1140 0.029 Uiso 1 1 calc R . .
C43 C 0.8687(2) 0.2528(2) 0.05893(16) 0.0257(9) Uani 1 1 d . . .
H43 H 0.9179 0.2283 0.0512 0.031 Uiso 1 1 calc R . .
C44 C 0.8180(3) 0.2386(2) 0.01046(18) 0.0407(12) Uani 1 1 d . . .
H44A H 0.7686 0.2630 0.0150 0.049 Uiso 1 1 calc R . .
H44B H 0.8071 0.1916 0.0103 0.049 Uiso 1 1 calc R . .
C45 C 0.8556(3) 0.2578(3) -0.04475(19) 0.0463(13) Uani 1 1 d . . .
H45A H 0.9026 0.2308 -0.0511 0.056 Uiso 1 1 calc R . .
H45B H 0.8201 0.2498 -0.0748 0.056 Uiso 1 1 calc R . .
C46 C 0.8757(3) 0.3296(2) -0.04453(19) 0.0392(11) Uani 1 1 d . . .
H46A H 0.8281 0.3567 -0.0417 0.047 Uiso 1 1 calc R . .
H46B H 0.9022 0.3409 -0.0794 0.047 Uiso 1 1 calc R . .
C47 C 0.9270(3) 0.3445(2) 0.00338(18) 0.0338(10) Uani 1 1 d . . .
H47A H 0.9373 0.3916 0.0034 0.041 Uiso 1 1 calc R . .
H47B H 0.9765 0.3204 -0.0014 0.041 Uiso 1 1 calc R . .
C48 C 0.8899(3) 0.3252(2) 0.05872(18) 0.0307(10) Uani 1 1 d . . .
H48A H 0.8433 0.3526 0.0655 0.037 Uiso 1 1 calc R . .
H48B H 0.9260 0.3329 0.0885 0.037 Uiso 1 1 calc R . .
C49 C 0.7357(2) 0.2541(2) 0.14227(19) 0.0272(9) Uani 1 1 d . . .
H49 H 0.7230 0.2366 0.1796 0.033 Uiso 1 1 calc R . .
C50 C 0.6708(3) 0.2317(3) 0.1062(3) 0.0552(16) Uani 1 1 d . . .
H50A H 0.6778 0.2496 0.0687 0.066 Uiso 1 1 calc R . .
H50B H 0.6727 0.1836 0.1040 0.066 Uiso 1 1 calc R . .
C51 C 0.5931(3) 0.2543(3) 0.1296(3) 0.0511(14) Uani 1 1 d . . .
H51A H 0.5527 0.2420 0.1042 0.061 Uiso 1 1 calc R . .
H51B H 0.5835 0.2319 0.1650 0.061 Uiso 1 1 calc R . .
C52 C 0.5885(3) 0.3277(2) 0.1381(2) 0.0420(12) Uani 1 1 d . . .
H52A H 0.5911 0.3502 0.1021 0.050 Uiso 1 1 calc R . .
H52B H 0.5389 0.3398 0.1560 0.050 Uiso 1 1 calc R . .
C53 C 0.6532(3) 0.3496(2) 0.1733(2) 0.0375(11) Uani 1 1 d . . .
H53A H 0.6473 0.3309 0.2107 0.045 Uiso 1 1 calc R . .
H53B H 0.6509 0.3977 0.1762 0.045 Uiso 1 1 calc R . .
C54 C 0.7309(2) 0.3278(2) 0.1486(2) 0.0311(10) Uani 1 1 d . . .
H54A H 0.7383 0.3489 0.1123 0.037 Uiso 1 1 calc R . .
H54B H 0.7721 0.3418 0.1726 0.037 Uiso 1 1 calc R . .
Rh4 Rh 0.968458(18) 0.345899(15) 0.253274(13) 0.02202(8) Uani 1 1 d . . .
P4 P 0.93428(6) 0.45181(5) 0.25803(4) 0.0203(2) Uani 1 1 d . . .
C55 C 1.0002(2) 0.50094(19) 0.29765(16) 0.0230(8) Uani 1 1 d . . .
H55 H 0.9820 0.5473 0.2941 0.028 Uiso 1 1 calc R . .
C56 C 1.0821(2) 0.4974(2) 0.27403(17) 0.0284(9) Uani 1 1 d . . .
H56A H 1.1030 0.4523 0.2779 0.034 Uiso 1 1 calc R . .
H56B H 1.0814 0.5084 0.2344 0.034 Uiso 1 1 calc R . .
C57 C 1.1340(3) 0.5439(2) 0.30292(19) 0.0375(11) Uani 1 1 d . . .
H57A H 1.1164 0.5894 0.2958 0.045 Uiso 1 1 calc R . .
H57B H 1.1868 0.5386 0.2879 0.045 Uiso 1 1 calc R . .
C58 C 1.1339(3) 0.5311(2) 0.36484(18) 0.0362(11) Uani 1 1 d . . .
H58A H 1.1590 0.4882 0.3723 0.043 Uiso 1 1 calc R . .
H58B H 1.1637 0.5648 0.3829 0.043 Uiso 1 1 calc R . .
C59 C 1.0526(3) 0.5319(2) 0.38877(18) 0.0336(10) Uani 1 1 d . . .
H59A H 1.0303 0.5766 0.3858 0.040 Uiso 1 1 calc R . .
H59B H 1.0543 0.5201 0.4282 0.040 Uiso 1 1 calc R . .
C60 C 1.0013(3) 0.4849(2) 0.35966(16) 0.0272(9) Uani 1 1 d . . .
H60A H 0.9487 0.4885 0.3753 0.033 Uiso 1 1 calc R . .
H60B H 1.0206 0.4396 0.3653 0.033 Uiso 1 1 calc R . .
C61 C 0.8408(2) 0.4684(2) 0.29428(17) 0.0250(9) Uani 1 1 d . . .
H61 H 0.8478 0.4508 0.3323 0.030 Uiso 1 1 calc R . .
C62 C 0.8183(3) 0.5404(2) 0.3018(2) 0.0391(11) Uani 1 1 d . . .
H62A H 0.8076 0.5606 0.2657 0.047 Uiso 1 1 calc R . .
H62B H 0.8613 0.5634 0.3180 0.047 Uiso 1 1 calc R . .
C63 C 0.7467(3) 0.5480(3) 0.3397(2) 0.0454(13) Uani 1 1 d . . .
H63A H 0.7586 0.5308 0.3767 0.054 Uiso 1 1 calc R . .
H63B H 0.7322 0.5947 0.3431 0.054 Uiso 1 1 calc R . .
C64 C 0.6801(3) 0.5115(2) 0.3169(2) 0.0411(12) Uani 1 1 d . . .
H64A H 0.6358 0.5149 0.3427 0.049 Uiso 1 1 calc R . .
H64B H 0.6649 0.5316 0.2816 0.049 Uiso 1 1 calc R . .
C65 C 0.7019(3) 0.4402(2) 0.30806(19) 0.0353(11) Uani 1 1 d . . .
H65A H 0.6588 0.4184 0.2910 0.042 Uiso 1 1 calc R . .
H65B H 0.7108 0.4191 0.3441 0.042 Uiso 1 1 calc R . .
C66 C 0.7735(2) 0.4308(2) 0.27171(18) 0.0296(10) Uani 1 1 d . . .
H66A H 0.7626 0.4464 0.2341 0.036 Uiso 1 1 calc R . .
H66B H 0.7876 0.3839 0.2698 0.036 Uiso 1 1 calc R . .
C67 C 0.9362(2) 0.49347(19) 0.18949(16) 0.0244(9) Uani 1 1 d . . .
H67 H 0.9860 0.4793 0.1719 0.029 Uiso 1 1 calc R . .
C68 C 0.9368(3) 0.5685(2) 0.18846(19) 0.0398(12) Uani 1 1 d . . .
H68A H 0.8876 0.5862 0.2037 0.048 Uiso 1 1 calc R . .
H68B H 0.9784 0.5836 0.2116 0.048 Uiso 1 1 calc R . .
C69 C 0.9486(3) 0.5939(2) 0.12969(19) 0.0404(12) Uani 1 1 d . . .
H69A H 0.9464 0.6422 0.1298 0.048 Uiso 1 1 calc R . .
H69B H 1.0000 0.5798 0.1160 0.048 Uiso 1 1 calc R . .
C70 C 0.8888(3) 0.5696(2) 0.09130(19) 0.0397(12) Uani 1 1 d . . .
H70A H 0.9004 0.5847 0.0534 0.048 Uiso 1 1 calc R . .
H70B H 0.8378 0.5877 0.1024 0.048 Uiso 1 1 calc R . .
C71 C 0.8879(3) 0.4950(2) 0.09305(18) 0.0357(11) Uani 1 1 d . . .
H71A H 0.8466 0.4799 0.0696 0.043 Uiso 1 1 calc R . .
H71B H 0.9371 0.4771 0.0782 0.043 Uiso 1 1 calc R . .
C72 C 0.8752(3) 0.4696(2) 0.15136(17) 0.0296(10) Uani 1 1 d . . .
H72A H 0.8766 0.4214 0.1513 0.035 Uiso 1 1 calc R . .
H72B H 0.8241 0.4845 0.1651 0.035 Uiso 1 1 calc R . .
Rh5 Rh 1.077690(18) 0.264696(15) 0.307400(12) 0.01955(8) Uani 1 1 d . . .
P5 P 1.16826(6) 0.27243(5) 0.37012(4) 0.0193(2) Uani 1 1 d . . .
C73 C 1.1452(2) 0.33457(19) 0.42340(16) 0.0229(8) Uani 1 1 d . . .
H73 H 1.1249 0.3733 0.4027 0.027 Uiso 1 1 calc R . .
C74 C 1.0789(3) 0.3147(2) 0.46215(17) 0.0307(10) Uani 1 1 d . . .
H74A H 1.0960 0.2780 0.4858 0.037 Uiso 1 1 calc R . .
H74B H 1.0357 0.3001 0.4403 0.037 Uiso 1 1 calc R . .
C75 C 1.0519(3) 0.3727(2) 0.49826(18) 0.0356(11) Uani 1 1 d . . .
H75A H 1.0324 0.4086 0.4746 0.043 Uiso 1 1 calc R . .
H75B H 1.0095 0.3590 0.5229 0.043 Uiso 1 1 calc R . .
C76 C 1.1169(3) 0.3966(2) 0.53222(18) 0.0371(11) Uani 1 1 d . . .
H76A H 1.1339 0.3618 0.5579 0.045 Uiso 1 1 calc R . .
H76B H 1.0990 0.4347 0.5540 0.045 Uiso 1 1 calc R . .
C77 C 1.1839(3) 0.4159(2) 0.49461(18) 0.0352(11) Uani 1 1 d . . .
H77A H 1.1680 0.4539 0.4719 0.042 Uiso 1 1 calc R . .
H77B H 1.2269 0.4292 0.5174 0.042 Uiso 1 1 calc R . .
C78 C 1.2115(3) 0.3605(2) 0.45703(19) 0.0334(10) Uani 1 1 d . . .
H78A H 1.2337 0.3245 0.4795 0.040 Uiso 1 1 calc R . .
H78B H 1.2520 0.3763 0.4318 0.040 Uiso 1 1 calc R . .
C79 C 1.2618(2) 0.29906(19) 0.34251(16) 0.0227(8) Uani 1 1 d . . .
H79 H 1.2949 0.3061 0.3747 0.027 Uiso 1 1 calc R . .
C80 C 1.2542(2) 0.3647(2) 0.31213(18) 0.0284(9) Uani 1 1 d . . .
H80A H 1.2231 0.3595 0.2791 0.034 Uiso 1 1 calc R . .
H80B H 1.2275 0.3969 0.3362 0.034 Uiso 1 1 calc R . .
C81 C 1.3329(3) 0.3897(2) 0.2952(2) 0.0386(11) Uani 1 1 d . . .
H81A H 1.3264 0.4308 0.2740 0.046 Uiso 1 1 calc R . .
H81B H 1.3620 0.3991 0.3284 0.046 Uiso 1 1 calc R . .
C82 C 1.3779(3) 0.3400(2) 0.2604(2) 0.0397(12) Uani 1 1 d . . .
H82A H 1.4302 0.3558 0.2532 0.048 Uiso 1 1 calc R . .
H82B H 1.3528 0.3357 0.2247 0.048 Uiso 1 1 calc R . .
C83 C 1.3829(3) 0.2734(2) 0.28885(19) 0.0359(11) Uani 1 1 d . . .
H83A H 1.4145 0.2765 0.3218 0.043 Uiso 1 1 calc R . .
H83B H 1.4085 0.2417 0.2638 0.043 Uiso 1 1 calc R . .
C84 C 1.3040(2) 0.2489(2) 0.30570(17) 0.0275(9) Uani 1 1 d . . .
H84A H 1.3097 0.2070 0.3257 0.033 Uiso 1 1 calc R . .
H84B H 1.2738 0.2416 0.2726 0.033 Uiso 1 1 calc R . .
C85 C 1.1942(2) 0.19329(19) 0.40325(16) 0.0233(9) Uani 1 1 d . . .
H85 H 1.2147 0.1653 0.3727 0.028 Uiso 1 1 calc R . .
C86 C 1.2598(3) 0.1958(2) 0.44413(18) 0.0319(10) Uani 1 1 d . . .
H86A H 1.3039 0.2175 0.4266 0.038 Uiso 1 1 calc R . .
H86B H 1.2428 0.2217 0.4764 0.038 Uiso 1 1 calc R . .
C87 C 1.2846(3) 0.1270(2) 0.46295(19) 0.0353(11) Uani 1 1 d . . .
H87A H 1.3053 0.1020 0.4312 0.042 Uiso 1 1 calc R . .
H87B H 1.3256 0.1298 0.4901 0.042 Uiso 1 1 calc R . .
C88 C 1.2172(3) 0.0919(2) 0.48846(18) 0.0356(11) Uani 1 1 d . . .
H88A H 1.1987 0.1154 0.5216 0.043 Uiso 1 1 calc R . .
H88B H 1.2338 0.0474 0.4997 0.043 Uiso 1 1 calc R . .
C89 C 1.1523(3) 0.0878(2) 0.44819(17) 0.0301(10) Uani 1 1 d . . .
H89A H 1.1084 0.0663 0.4662 0.036 Uiso 1 1 calc R . .
H89B H 1.1695 0.0611 0.4164 0.036 Uiso 1 1 calc R . .
C90 C 1.1268(3) 0.1558(2) 0.42806(17) 0.0283(9) Uani 1 1 d . . .
H90A H 1.1038 0.1806 0.4591 0.034 Uiso 1 1 calc R . .
H90B H 1.0871 0.1515 0.4001 0.034 Uiso 1 1 calc R . .
Rh6 Rh 1.019839(17) 0.156943(14) 0.254429(12) 0.01936(8) Uani 1 1 d . . .
P6 P 1.04941(6) 0.04980(5) 0.25637(4) 0.0191(2) Uani 1 1 d . . .
C91 C 0.9829(2) 0.00082(19) 0.29892(16) 0.0231(9) Uani 1 1 d . . .
H91 H 0.9988 -0.0459 0.2940 0.028 Uiso 1 1 calc R . .
C92 C 0.9001(2) 0.0086(2) 0.27888(17) 0.0263(9) Uani 1 1 d . . .
H92A H 0.8819 0.0543 0.2836 0.032 Uiso 1 1 calc R . .
H92B H 0.8987 -0.0017 0.2394 0.032 Uiso 1 1 calc R . .
C93 C 0.8472(3) -0.0369(2) 0.31127(18) 0.0335(10) Uani 1 1 d . . .
H93A H 0.7939 -0.0289 0.2996 0.040 Uiso 1 1 calc R . .
H93B H 0.8618 -0.0826 0.3027 0.040 Uiso 1 1 calc R . .
C94 C 0.8513(3) -0.0268(2) 0.37313(18) 0.0352(11) Uani 1 1 d . . .
H94A H 0.8290 0.0166 0.3825 0.042 Uiso 1 1 calc R . .
H94B H 0.8207 -0.0601 0.3924 0.042 Uiso 1 1 calc R . .
C95 C 0.9333(3) -0.0317(2) 0.39242(17) 0.0326(10) Uani 1 1 d . . .
H95A H 0.9532 -0.0769 0.3878 0.039 Uiso 1 1 calc R . .
H95B H 0.9343 -0.0214 0.4319 0.039 Uiso 1 1 calc R . .
C96 C 0.9855(3) 0.0149(2) 0.36050(16) 0.0278(9) Uani 1 1 d . . .
H96A H 0.9684 0.0605 0.3673 0.033 Uiso 1 1 calc R . .
H96B H 1.0387 0.0093 0.3732 0.033 Uiso 1 1 calc R . .
C97 C 1.0448(2) 0.00941(19) 0.18836(15) 0.0223(8) Uani 1 1 d . . .
H97 H 0.9948 0.0247 0.1729 0.027 Uiso 1 1 calc R . .
C98 C 1.0429(3) -0.0655(2) 0.18749(18) 0.0330(10) Uani 1 1 d . . .
H98A H 1.0918 -0.0839 0.2013 0.040 Uiso 1 1 calc R . .
H98B H 1.0012 -0.0804 0.2122 0.040 Uiso 1 1 calc R . .
C99 C 1.0305(3) -0.0905(2) 0.12936(18) 0.0309(10) Uani 1 1 d . . .
H99A H 1.0329 -0.1388 0.1299 0.037 Uiso 1 1 calc R . .
H99B H 0.9789 -0.0764 0.1174 0.037 Uiso 1 1 calc R . .
C100 C 1.0900(3) -0.0657(2) 0.08839(18) 0.0332(10) Uani 1 1 d . . .
H10C H 1.0774 -0.0800 0.0511 0.040 Uiso 1 1 calc R . .
H10D H 1.1409 -0.0846 0.0974 0.040 Uiso 1 1 calc R . .
C101 C 1.0926(3) 0.0085(2) 0.08940(17) 0.0328(10) Uani 1 1 d . . .
H10E H 1.0437 0.0274 0.0759 0.039 Uiso 1 1 calc R . .
H10F H 1.1342 0.0232 0.0645 0.039 Uiso 1 1 calc R . .
C102 C 1.1061(2) 0.0334(2) 0.14733(16) 0.0280(9) Uani 1 1 d . . .
H10G H 1.1052 0.0816 0.1468 0.034 Uiso 1 1 calc R . .
H10H H 1.1572 0.0180 0.1594 0.034 Uiso 1 1 calc R . .
C103 C 1.1428(2) 0.03048(19) 0.28836(16) 0.0230(8) Uani 1 1 d . . .
H103 H 1.1371 0.0477 0.3265 0.028 Uiso 1 1 calc R . .
C104 C 1.1638(3) -0.0419(2) 0.2960(2) 0.0345(10) Uani 1 1 d . . .
H10I H 1.1203 -0.0640 0.3141 0.041 Uiso 1 1 calc R . .
H10J H 1.1729 -0.0619 0.2596 0.041 Uiso 1 1 calc R . .
C105 C 1.2348(3) -0.0523(2) 0.3303(2) 0.0412(12) Uani 1 1 d . . .
H10K H 1.2238 -0.0366 0.3680 0.049 Uiso 1 1 calc R . .
H10L H 1.2478 -0.0994 0.3326 0.049 Uiso 1 1 calc R . .
C106 C 1.3023(3) -0.0167(2) 0.3062(2) 0.0391(11) Uani 1 1 d . . .
H10M H 1.3179 -0.0366 0.2707 0.047 Uiso 1 1 calc R . .
H10N H 1.3460 -0.0215 0.3312 0.047 Uiso 1 1 calc R . .
C107 C 1.2832(2) 0.0551(2) 0.29738(18) 0.0319(10) Uani 1 1 d . . .
H10O H 1.3271 0.0759 0.2786 0.038 Uiso 1 1 calc R . .
H10P H 1.2752 0.0762 0.3334 0.038 Uiso 1 1 calc R . .
C108 C 1.2114(2) 0.0663(2) 0.26314(17) 0.0266(9) Uani 1 1 d . . .
H10Q H 1.2217 0.0505 0.2254 0.032 Uiso 1 1 calc R . .
H10R H 1.1988 0.1135 0.2610 0.032 Uiso 1 1 calc R . .
B1 B 0.5297(3) 0.7626(2) 0.23157(19) 0.0271(10) Uani 1 1 d . . .
C200 C 0.4715(3) 0.7313(2) 0.27804(18) 0.0333(10) Uani 1 1 d . . .
C201 C 0.4403(3) 0.7713(2) 0.31988(18) 0.0375(11) Uani 1 1 d . . .
H201 H 0.4526 0.8160 0.3199 0.045 Uiso 1 1 calc R . .
C202 C 0.3925(3) 0.7479(3) 0.3608(2) 0.0447(13) Uani 1 1 d . . .
C203 C 0.3735(3) 0.6830(3) 0.3629(2) 0.0536(15) Uani 1 1 d . . .
H203 H 0.3414 0.6668 0.3915 0.064 Uiso 1 1 calc R . .
C204 C 0.4023(3) 0.6426(3) 0.3224(2) 0.0521(14) Uani 1 1 d . . .
C205 C 0.4505(3) 0.6666(2) 0.2807(2) 0.0389(11) Uani 1 1 d . . .
H205 H 0.4695 0.6375 0.2533 0.047 Uiso 1 1 calc R . .
C206 C 0.3595(4) 0.7916(3) 0.4044(2) 0.0570(16) Uani 1 1 d . . .
F1 F 0.2825(2) 0.7915(2) 0.40682(17) 0.0949(14) Uani 1 1 d . . .
F2 F 0.3804(2) 0.77343(19) 0.45465(13) 0.0749(11) Uani 1 1 d . . .
F3 F 0.3763(3) 0.85331(18) 0.39777(15) 0.0837(13) Uani 1 1 d . . .
C207 C 0.3817(5) 0.5728(3) 0.3213(3) 0.079(2) Uani 1 1 d U . .
F4 F 0.3425(4) 0.5531(2) 0.3643(2) 0.130(2) Uani 1 1 d U . .
F5 F 0.3359(3) 0.5603(2) 0.2782(2) 0.1095(16) Uani 1 1 d U . .
F6 F 0.4402(3) 0.53297(19) 0.3134(2) 0.1048(16) Uani 1 1 d U . .
C208 C 0.6143(3) 0.7715(2) 0.25749(17) 0.0293(9) Uani 1 1 d U . .
C209 C 0.6316(3) 0.7650(2) 0.31269(17) 0.0324(10) Uani 1 1 d U . .
H209 H 0.5918 0.7551 0.3382 0.039 Uiso 1 1 calc R . .
C210 C 0.7050(3) 0.7722(2) 0.33180(18) 0.0349(10) Uani 1 1 d U A .
C211 C 0.7656(3) 0.7869(2) 0.29597(19) 0.0371(10) Uani 1 1 d U . .
H211 H 0.8159 0.7921 0.3089 0.044 Uiso 1 1 calc R . .
C212 C 0.7493(3) 0.7935(2) 0.24077(19) 0.0346(10) Uani 1 1 d U . .
C213 C 0.6760(3) 0.7864(2) 0.22219(17) 0.0318(10) Uani 1 1 d U . .
H213 H 0.6670 0.7917 0.1841 0.038 Uiso 1 1 calc R . .
C214 C 0.7205(4) 0.7638(3) 0.3912(2) 0.0522(13) Uani 1 1 d U . .
F7 F 0.7297(6) 0.7010(3) 0.4056(2) 0.0852(19) Uani 0.772(13) 1 d PDU A 1
F8 F 0.6646(4) 0.7844(5) 0.42405(19) 0.0782(19) Uani 0.772(13) 1 d PDU A 1
F9 F 0.7839(4) 0.7918(5) 0.4070(2) 0.0821(19) Uani 0.772(13) 1 d PDU A 1
F107 F 0.6884(17) 0.8161(11) 0.4175(8) 0.0852(19) Uani 0.228(13) 1 d PDU A 2
F108 F 0.7901(13) 0.7601(15) 0.4044(9) 0.0782(19) Uani 0.228(13) 1 d PDU A 2
F109 F 0.6874(16) 0.7144(14) 0.4142(8) 0.0821(19) Uani 0.228(13) 1 d PDU A 2
C215 C 0.8133(3) 0.8060(3) 0.2003(2) 0.0476(13) Uani 1 1 d U . .
F10 F 0.8688(2) 0.8397(3) 0.22085(17) 0.1106(18) Uani 1 1 d U . .
F11 F 0.8473(2) 0.75082(19) 0.18266(13) 0.0673(10) Uani 1 1 d U . .
F12 F 0.7895(2) 0.83539(19) 0.15465(15) 0.0734(11) Uani 1 1 d U . .
C216 C 0.5416(2) 0.7154(2) 0.17774(17) 0.0275(9) Uani 1 1 d U . .
C217 C 0.5822(3) 0.6558(2) 0.18211(19) 0.0351(10) Uani 1 1 d U . .
H217 H 0.6013 0.6430 0.2169 0.042 Uiso 1 1 calc R . .
C218 C 0.5959(3) 0.6147(2) 0.1379(2) 0.0420(11) Uani 1 1 d U . .
C219 C 0.5707(3) 0.6321(2) 0.0862(2) 0.0402(11) Uani 1 1 d U . .
H219 H 0.5806 0.6046 0.0556 0.048 Uiso 1 1 calc R . .
C220 C 0.5309(3) 0.6907(2) 0.08046(19) 0.0382(11) Uani 1 1 d U . .
C221 C 0.5175(3) 0.7316(2) 0.12503(17) 0.0305(9) Uani 1 1 d U . .
H221 H 0.4910 0.7721 0.1194 0.037 Uiso 1 1 calc R . .
C222 C 0.6378(4) 0.5519(4) 0.1476(3) 0.0708(18) Uani 1 1 d U . .
F13 F 0.6506(4) 0.5181(3) 0.10328(19) 0.150(3) Uani 1 1 d U . .
F14 F 0.6006(3) 0.51319(19) 0.1837(2) 0.0956(14) Uani 1 1 d U . .
F15 F 0.7052(2) 0.5609(2) 0.17080(18) 0.0908(14) Uani 1 1 d U . .
C223 C 0.5043(4) 0.7134(3) 0.0250(2) 0.0593(15) Uani 1 1 d U . .
F16 F 0.5093(3) 0.66789(18) -0.01259(13) 0.0839(13) Uani 1 1 d U . .
F17 F 0.5437(3) 0.7631(2) 0.00616(14) 0.0988(16) Uani 1 1 d U . .
F18 F 0.4322(3) 0.7357(2) 0.02643(16) 0.1008(16) Uani 1 1 d U . .
C224 C 0.4904(2) 0.8321(2) 0.21285(17) 0.0294(9) Uani 1 1 d U . .
C225 C 0.4162(3) 0.8334(2) 0.19150(19) 0.0350(10) Uani 1 1 d U . .
H225 H 0.3893 0.7939 0.1903 0.042 Uiso 1 1 calc R . .
C226 C 0.3813(3) 0.8898(2) 0.1724(2) 0.0431(11) Uani 1 1 d U . .
C227 C 0.4168(3) 0.9488(3) 0.1754(2) 0.0468(12) Uani 1 1 d U B .
H227 H 0.3926 0.9877 0.1622 0.056 Uiso 1 1 calc R . .
C228 C 0.4884(3) 0.9498(2) 0.1980(2) 0.0413(11) Uani 1 1 d DU . .
C229 C 0.5252(3) 0.8924(2) 0.21539(19) 0.0324(10) Uani 1 1 d U B .
H229 H 0.5753 0.8944 0.2294 0.039 Uiso 1 1 calc R . .
C230 C 0.3045(3) 0.8865(3) 0.1487(3) 0.0687(17) Uani 1 1 d U . .
F19 F 0.2536(2) 0.8602(3) 0.1836(2) 0.1092(17) Uani 1 1 d U . .
F20 F 0.3024(2) 0.8497(2) 0.1045(2) 0.0983(16) Uani 1 1 d U . .
F21 F 0.2738(2) 0.9442(2) 0.1357(3) 0.1153(19) Uani 1 1 d U . .
C231 C 0.5248(4) 1.0148(3) 0.2020(3) 0.0525(16) Uani 0.662(8) 1 d PDU B 1
F22 F 0.5375(6) 1.0450(4) 0.1547(3) 0.107(2) Uani 0.662(8) 1 d PDU B 1
F23 F 0.4816(4) 1.0549(3) 0.2335(4) 0.088(3) Uani 0.662(8) 1 d PDU B 1
F24 F 0.5935(4) 1.0103(5) 0.2234(5) 0.093(3) Uani 0.662(8) 1 d PDU B 1
C232 C 0.5225(8) 1.0120(5) 0.2149(6) 0.0525(16) Uani 0.338(8) 1 d PDU B 2
F122 F 0.5139(11) 1.0288(8) 0.2665(6) 0.107(2) Uani 0.338(8) 1 d PDU B 2
F123 F 0.5971(8) 1.0126(11) 0.2055(10) 0.088(3) Uani 0.338(8) 1 d PD B 2
F124 F 0.4963(8) 1.0604(5) 0.1837(9) 0.093(3) Uani 0.338(8) 1 d PD B 2
C301 C 0.3606(2) 0.5942(2) 0.1139(2) 0.1115(13) Uani 1 1 d GD . .
C302 C 0.3516(3) 0.5866(3) 0.0579(2) 0.1115(13) Uani 1 1 d GD . .
H302 H 0.3226 0.6181 0.0378 0.134 Uiso 1 1 calc R . .
C303 C 0.3849(3) 0.5331(3) 0.0314(2) 0.1115(13) Uani 1 1 d GD . .
H303 H 0.3787 0.5279 -0.0069 0.134 Uiso 1 1 calc R . .
C304 C 0.4273(3) 0.4871(2) 0.0609(3) 0.1115(13) Uani 1 1 d GD . .
H304 H 0.4501 0.4504 0.0427 0.134 Uiso 1 1 calc R . .
C305 C 0.4364(3) 0.4946(3) 0.1169(3) 0.1115(13) Uani 1 1 d GD . .
H305 H 0.4653 0.4632 0.1371 0.134 Uiso 1 1 calc R . .
C306 C 0.4030(3) 0.5482(3) 0.1434(2) 0.1115(13) Uani 1 1 d GD . .
H306 H 0.4092 0.5533 0.1817 0.134 Uiso 1 1 calc R . .
C307 C 0.3255(4) 0.6505(4) 0.1418(3) 0.1115(13) Uani 1 1 d D . .
H30C H 0.3224 0.6874 0.1161 0.167 Uiso 1 1 calc R . .
H30D H 0.3567 0.6619 0.1730 0.167 Uiso 1 1 calc R . .
H30E H 0.2740 0.6398 0.1549 0.167 Uiso 1 1 calc R . .
C308 C 0.6061(4) 1.0217(3) 0.0230(3) 0.158(2) Uani 1 1 d GD . .
C309 C 0.6719(4) 1.0017(4) -0.0058(3) 0.158(2) Uani 1 1 d GD . .
H309 H 0.6980 1.0316 -0.0289 0.190 Uiso 1 1 calc R . .
C310 C 0.6995(4) 0.9378(4) -0.0008(3) 0.158(2) Uani 1 1 d GD . .
H310 H 0.7445 0.9241 -0.0204 0.190 Uiso 1 1 calc R . .
C311 C 0.6613(5) 0.8940(4) 0.0330(3) 0.158(2) Uani 1 1 d GD . .
H311 H 0.6801 0.8504 0.0365 0.190 Uiso 1 1 calc R . .
C312 C 0.5955(5) 0.9141(4) 0.0618(3) 0.158(2) Uani 1 1 d GD . .
H312 H 0.5694 0.8841 0.0849 0.190 Uiso 1 1 calc R . .
C313 C 0.5679(4) 0.9779(4) 0.0568(3) 0.158(2) Uani 1 1 d GD . .
H313 H 0.5229 0.9916 0.0765 0.190 Uiso 1 1 calc R . .
C314 C 0.5773(6) 1.0881(5) 0.0178(4) 0.158(2) Uani 1 1 d D . .
H31A H 0.6128 1.1132 -0.0051 0.237 Uiso 1 1 calc R . .
H31B H 0.5725 1.1077 0.0542 0.237 Uiso 1 1 calc R . .
H31C H 0.5271 1.0884 0.0008 0.237 Uiso 1 1 calc R . .
C315 C 0.5428(5) 0.0007(4) 0.4022(3) 0.1092(16) Uani 0.663(9) 1 d PGD C 1
C316 C 0.5896(5) 0.0096(4) 0.4467(4) 0.1092(16) Uani 0.663(9) 1 d PGD C 1
H316 H 0.6245 -0.0241 0.4576 0.131 Uiso 0.663(9) 1 calc PR C 1
C317 C 0.5853(6) 0.0679(5) 0.4753(4) 0.1092(16) Uani 0.663(9) 1 d PGD C 1
H317 H 0.6173 0.0740 0.5057 0.131 Uiso 0.663(9) 1 calc PR C 1
C318 C 0.5343(6) 0.1172(4) 0.4594(4) 0.1092(16) Uani 0.663(9) 1 d PGD C 1
H318 H 0.5313 0.1570 0.4789 0.131 Uiso 0.663(9) 1 calc PR C 1
C319 C 0.4875(6) 0.1083(4) 0.4149(5) 0.1092(16) Uani 0.663(9) 1 d PGD C 1
H319 H 0.4526 0.1420 0.4040 0.131 Uiso 0.663(9) 1 calc PR C 1
C320 C 0.4918(5) 0.0500(4) 0.3863(4) 0.1092(16) Uani 0.663(9) 1 d PGD C 1
H320 H 0.4598 0.0440 0.3559 0.131 Uiso 0.663(9) 1 calc PR C 1
C321 C 0.5469(7) -0.0600(5) 0.3722(5) 0.1092(16) Uani 0.663(9) 1 d PD C 1
H32C H 0.5999 -0.0691 0.3600 0.164 Uiso 0.663(9) 1 calc PR C 1
H32D H 0.5141 -0.0563 0.3402 0.164 Uiso 0.663(9) 1 calc PR C 1
H32E H 0.5296 -0.0955 0.3960 0.164 Uiso 0.663(9) 1 calc PR C 1
C415 C 0.5617(8) -0.0044(7) 0.4071(6) 0.1092(16) Uani 0.337(9) 1 d PGD C 2
C416 C 0.5809(10) 0.0292(9) 0.4538(7) 0.1092(16) Uani 0.337(9) 1 d PGD C 2
H416 H 0.6175 0.0109 0.4782 0.131 Uiso 0.337(9) 1 calc PR C 2
C417 C 0.5465(13) 0.0896(9) 0.4649(8) 0.1092(16) Uani 0.337(9) 1 d PGD C 2
H417 H 0.5596 0.1126 0.4969 0.131 Uiso 0.337(9) 1 calc PR C 2
C418 C 0.4929(12) 0.1164(8) 0.4294(9) 0.1092(16) Uani 0.337(9) 1 d PGD C 2
H418 H 0.4694 0.1576 0.4370 0.131 Uiso 0.337(9) 1 calc PR C 2
C419 C 0.4737(11) 0.0827(9) 0.3827(8) 0.1092(16) Uani 0.337(9) 1 d PGD C 2
H419 H 0.4371 0.1010 0.3584 0.131 Uiso 0.337(9) 1 calc PR C 2
C420 C 0.5081(11) 0.0224(9) 0.3716(6) 0.1092(16) Uani 0.337(9) 1 d PGD C 2
H420 H 0.4950 -0.0006 0.3397 0.131 Uiso 0.337(9) 1 calc PR C 2
C421 C 0.5977(13) -0.0672(9) 0.3958(10) 0.1092(16) Uani 0.337(9) 1 d PD C 2
H42C H 0.6499 -0.0683 0.4097 0.164 Uiso 0.337(9) 1 calc PR C 2
H42D H 0.5994 -0.0744 0.3562 0.164 Uiso 0.337(9) 1 calc PR C 2
H42E H 0.5682 -0.1014 0.4140 0.164 Uiso 0.337(9) 1 calc PR C 2
C322 C 0.9335(6) 0.2704(3) 0.7360(3) 0.191(3) Uani 1 1 d GD . .
C323 C 0.8766(5) 0.2564(4) 0.6993(4) 0.191(3) Uani 1 1 d GD . .
H323 H 0.8262 0.2484 0.7125 0.229 Uiso 1 1 calc R . .
C324 C 0.8934(7) 0.2541(4) 0.6434(4) 0.191(3) Uani 1 1 d GD . .
H324 H 0.8545 0.2445 0.6184 0.229 Uiso 1 1 calc R . .
C325 C 0.9671(8) 0.2658(4) 0.6242(3) 0.191(3) Uani 1 1 d GD . .
H325 H 0.9786 0.2642 0.5860 0.229 Uiso 1 1 calc R . .
C326 C 1.0240(6) 0.2798(4) 0.6608(4) 0.191(3) Uani 1 1 d GD . .
H326 H 1.0744 0.2878 0.6476 0.229 Uiso 1 1 calc R . .
C327 C 1.0072(5) 0.2821(4) 0.7167(4) 0.191(3) Uani 1 1 d GD . .
H327 H 1.0461 0.2917 0.7417 0.229 Uiso 1 1 calc R . .
C328 C 0.9152(8) 0.2726(5) 0.7937(4) 0.191(3) Uani 1 1 d D . .
H32F H 0.8609 0.2640 0.7997 0.287 Uiso 1 1 calc R . .
H32G H 0.9262 0.3159 0.8077 0.287 Uiso 1 1 calc R . .
H32H H 0.9462 0.2396 0.8129 0.287 Uiso 1 1 calc R . .
C329 C 0.5473(8) 0.5659(6) 0.5424(5) 0.1233(19) Uani 0.535(9) 1 d PGD D 1
H329 H 0.5695 0.5234 0.5388 0.148 Uiso 0.535(9) 1 calc PR D 1
C330 C 0.5112(11) 0.5843(8) 0.5914(5) 0.1233(19) Uani 0.535(9) 1 d PGD D 1
H330 H 0.5087 0.5543 0.6212 0.148 Uiso 0.535(9) 1 calc PR D 1
C331 C 0.4788(10) 0.6466(8) 0.5967(6) 0.1233(19) Uani 0.535(9) 1 d PGD D 1
H331 H 0.4541 0.6591 0.6302 0.148 Uiso 0.535(9) 1 calc PR D 1
C332 C 0.4825(8) 0.6904(6) 0.5531(7) 0.1233(19) Uani 0.535(9) 1 d PGD D 1
H332 H 0.4604 0.7330 0.5567 0.148 Uiso 0.535(9) 1 calc PR D 1
C333 C 0.5186(7) 0.6721(6) 0.5041(6) 0.1233(19) Uani 0.535(9) 1 d PGD D 1
H333 H 0.5212 0.7020 0.4743 0.148 Uiso 0.535(9) 1 calc PR D 1
C334 C 0.5510(5) 0.6098(6) 0.4988(5) 0.1233(19) Uani 0.535(9) 1 d PGD D 1
C335 C 0.5881(8) 0.5912(8) 0.4483(6) 0.1233(19) Uani 0.535(9) 1 d PD D 1
H33C H 0.5497 0.5866 0.4201 0.185 Uiso 0.535(9) 1 calc PR D 1
H33D H 0.6159 0.5496 0.4534 0.185 Uiso 0.535(9) 1 calc PR D 1
H33E H 0.6241 0.6247 0.4369 0.185 Uiso 0.535(9) 1 calc PR D 1
C429 C 0.5650(7) 0.5834(6) 0.5303(5) 0.1233(19) Uani 0.465(9) 1 d PGD D 2
C430 C 0.5185(11) 0.5834(8) 0.5773(7) 0.1233(19) Uani 0.465(9) 1 d PGD D 2
H430 H 0.5105 0.5439 0.5969 0.148 Uiso 0.465(9) 1 calc PR D 2
C431 C 0.4837(11) 0.6411(9) 0.5955(7) 0.1233(19) Uani 0.465(9) 1 d PGD D 2
H431 H 0.4520 0.6411 0.6275 0.148 Uiso 0.465(9) 1 calc PR D 2
C432 C 0.4954(9) 0.6989(7) 0.5667(8) 0.1233(19) Uani 0.465(9) 1 d PGD D 2
H432 H 0.4716 0.7383 0.5792 0.148 Uiso 0.465(9) 1 calc PR D 2
C433 C 0.5419(9) 0.6989(6) 0.5198(7) 0.1233(19) Uani 0.465(9) 1 d PGD D 2
H433 H 0.5499 0.7384 0.5002 0.148 Uiso 0.465(9) 1 calc PR D 2
C434 C 0.5767(8) 0.6412(7) 0.5016(6) 0.1233(19) Uani 0.465(9) 1 d PGD D 2
H434 H 0.6085 0.6412 0.4695 0.148 Uiso 0.465(9) 1 calc PR D 2
C435 C 0.6011(9) 0.5246(8) 0.5112(8) 0.1233(19) Uani 0.465(9) 1 d PD D 2
H43A H 0.6463 0.5144 0.5330 0.185 Uiso 0.465(9) 1 calc PR D 2
H43B H 0.6166 0.5299 0.4726 0.185 Uiso 0.465(9) 1 calc PR D 2
H43C H 0.5652 0.4889 0.5147 0.185 Uiso 0.465(9) 1 calc PR D 2

loop_
_atom_site_aniso_label
_atom_site_aniso_U_11
_atom_site_aniso_U_22
_atom_site_aniso_U_33
_atom_site_aniso_U_23
_atom_site_aniso_U_13
_atom_site_aniso_U_12
Rh1 0.02751(18) 0.01798(16) 0.02586(17) 0.00205(13) 0.01054(14) 0.00058(13)
P1 0.0223(5) 0.0199(5) 0.0175(5) -0.0010(4) 0.0031(4) -0.0025(4)
C1 0.027(2) 0.025(2) 0.021(2) -0.0013(16) 0.0022(17) -0.0014(17)
C2 0.031(2) 0.037(3) 0.027(2) 0.0091(19) 0.0054(19) -0.002(2)
C3 0.041(3) 0.030(2) 0.029(2) 0.0081(19) 0.009(2) -0.002(2)
C4 0.046(3) 0.036(3) 0.025(2) 0.0110(19) -0.002(2) -0.002(2)
C5 0.038(3) 0.040(3) 0.039(3) 0.017(2) -0.010(2) -0.004(2)
C6 0.039(3) 0.032(2) 0.027(2) 0.0084(19) -0.0045(19) -0.008(2)
C7 0.022(2) 0.021(2) 0.024(2) -0.0023(16) 0.0045(16) -0.0010(16)
C8 0.033(2) 0.023(2) 0.027(2) -0.0036(17) -0.0014(18) -0.0053(18)
C9 0.034(3) 0.030(2) 0.046(3) -0.005(2) -0.004(2) -0.009(2)
C10 0.030(2) 0.045(3) 0.040(3) -0.010(2) -0.007(2) -0.007(2)
C11 0.030(2) 0.037(3) 0.035(2) -0.002(2) -0.006(2) -0.002(2)
C12 0.027(2) 0.025(2) 0.032(2) -0.0027(18) -0.0014(18) -0.0015(18)
C13 0.029(2) 0.021(2) 0.022(2) -0.0024(16) 0.0030(17) -0.0005(17)
C14 0.038(3) 0.025(2) 0.036(2) -0.0109(19) 0.013(2) -0.0048(19)
C15 0.045(3) 0.034(3) 0.035(3) -0.011(2) 0.014(2) 0.000(2)
C16 0.060(3) 0.026(2) 0.029(2) -0.0079(19) 0.007(2) 0.000(2)
C17 0.042(3) 0.023(2) 0.037(2) -0.0083(19) -0.002(2) -0.0054(19)
C18 0.034(2) 0.025(2) 0.032(2) -0.0054(18) -0.0017(19) -0.0019(19)
Rh2 0.01699(16) 0.02808(18) 0.01561(15) 0.00012(12) 0.00006(12) -0.00423(12)
P2 0.0194(5) 0.0214(5) 0.0154(5) 0.0003(4) 0.0017(4) -0.0018(4)
C19 0.026(2) 0.027(2) 0.0169(19) -0.0028(16) 0.0027(16) -0.0001(17)
C20 0.029(2) 0.032(2) 0.020(2) -0.0031(17) -0.0001(17) -0.0059(18)
C21 0.032(2) 0.030(2) 0.028(2) -0.0075(18) -0.0016(18) -0.0072(19)
C22 0.037(3) 0.041(3) 0.022(2) -0.0095(19) 0.0011(19) -0.009(2)
C23 0.049(3) 0.045(3) 0.019(2) -0.0029(19) 0.004(2) -0.011(2)
C24 0.039(3) 0.031(2) 0.019(2) -0.0024(17) 0.0055(18) -0.0126(19)
C25 0.019(2) 0.029(2) 0.023(2) 0.0000(17) 0.0015(16) 0.0016(17)
C26 0.023(2) 0.029(2) 0.041(3) 0.0006(19) 0.0017(19) 0.0013(18)
C27 0.030(3) 0.033(3) 0.062(3) 0.009(2) -0.002(2) 0.006(2)
C28 0.023(2) 0.050(3) 0.053(3) -0.001(2) 0.001(2) 0.008(2)
C29 0.021(2) 0.049(3) 0.034(2) 0.007(2) 0.0040(19) 0.002(2)
C30 0.021(2) 0.038(3) 0.034(2) 0.009(2) 0.0016(18) -0.0025(18)
C31 0.022(2) 0.026(2) 0.0159(18) 0.0018(16) 0.0038(15) -0.0033(16)
C32 0.028(2) 0.026(2) 0.026(2) 0.0025(17) -0.0028(17) 0.0000(17)
C33 0.042(3) 0.030(2) 0.030(2) 0.0066(19) 0.002(2) 0.002(2)
C34 0.043(3) 0.025(2) 0.032(2) 0.0051(19) 0.000(2) -0.006(2)
C35 0.039(3) 0.024(2) 0.037(2) 0.0021(19) -0.002(2) -0.0103(19)
C36 0.028(2) 0.023(2) 0.027(2) 0.0024(17) -0.0041(17) -0.0042(17)
Rh3 0.01932(16) 0.02377(17) 0.01647(15) 0.00043(12) -0.00229(12) -0.00178(12)
P3 0.0184(5) 0.0197(5) 0.0209(5) -0.0004(4) -0.0046(4) -0.0008(4)
C37 0.022(2) 0.023(2) 0.0200(19) 0.0019(16) -0.0044(16) -0.0003(16)
C38 0.027(2) 0.024(2) 0.028(2) -0.0012(17) 0.0053(18) -0.0063(17)
C39 0.036(3) 0.021(2) 0.039(3) -0.0036(19) 0.003(2) -0.0042(18)
C40 0.036(2) 0.022(2) 0.033(2) -0.0030(18) -0.0005(19) -0.0024(18)
C41 0.032(2) 0.024(2) 0.031(2) -0.0060(18) -0.0014(19) -0.0009(18)
C42 0.024(2) 0.024(2) 0.025(2) -0.0031(17) -0.0002(17) -0.0001(17)
C43 0.026(2) 0.025(2) 0.026(2) 0.0049(17) -0.0039(17) -0.0023(17)
C44 0.054(3) 0.042(3) 0.028(2) 0.012(2) -0.018(2) -0.019(2)
C45 0.064(4) 0.051(3) 0.024(2) 0.011(2) -0.013(2) -0.013(3)
C46 0.037(3) 0.046(3) 0.034(3) 0.017(2) -0.005(2) -0.003(2)
C47 0.040(3) 0.032(2) 0.030(2) 0.0078(19) 0.000(2) -0.003(2)
C48 0.037(3) 0.027(2) 0.029(2) 0.0035(18) -0.0021(19) -0.0058(19)
C49 0.017(2) 0.025(2) 0.040(2) -0.0046(18) -0.0022(18) -0.0005(17)
C50 0.025(3) 0.056(3) 0.085(4) -0.038(3) -0.014(3) 0.009(2)
C51 0.025(3) 0.053(3) 0.076(4) -0.019(3) -0.019(3) 0.008(2)
C52 0.027(2) 0.044(3) 0.055(3) -0.002(2) -0.007(2) 0.011(2)
C53 0.026(2) 0.031(2) 0.055(3) -0.009(2) -0.004(2) 0.0070(19)
C54 0.021(2) 0.026(2) 0.047(3) -0.001(2) -0.0025(19) 0.0033(17)
Rh4 0.02604(17) 0.01706(16) 0.02256(16) 0.00065(12) 0.00557(13) 0.00137(13)
P4 0.0237(5) 0.0177(5) 0.0195(5) 0.0001(4) -0.0017(4) 0.0007(4)
C55 0.028(2) 0.019(2) 0.022(2) 0.0008(16) -0.0026(17) 0.0016(16)
C56 0.030(2) 0.033(2) 0.023(2) -0.0047(18) -0.0030(17) -0.0056(19)
C57 0.035(3) 0.041(3) 0.038(3) -0.004(2) -0.004(2) -0.012(2)
C58 0.036(3) 0.041(3) 0.031(2) -0.010(2) -0.009(2) -0.002(2)
C59 0.041(3) 0.035(3) 0.025(2) -0.0076(19) -0.0081(19) 0.003(2)
C60 0.032(2) 0.029(2) 0.020(2) -0.0039(17) -0.0009(17) -0.0017(18)
C61 0.024(2) 0.027(2) 0.024(2) -0.0035(17) -0.0025(17) 0.0031(17)
C62 0.035(3) 0.025(2) 0.057(3) -0.010(2) 0.002(2) 0.003(2)
C63 0.040(3) 0.041(3) 0.054(3) -0.018(2) 0.003(2) 0.012(2)
C64 0.037(3) 0.043(3) 0.042(3) 0.000(2) 0.007(2) 0.012(2)
C65 0.027(2) 0.043(3) 0.035(2) -0.003(2) 0.006(2) 0.003(2)
C66 0.024(2) 0.031(2) 0.034(2) -0.0048(19) -0.0006(18) -0.0007(18)
C67 0.034(2) 0.018(2) 0.021(2) 0.0019(16) -0.0030(17) -0.0045(17)
C68 0.065(3) 0.026(2) 0.029(2) 0.0058(19) -0.008(2) -0.009(2)
C69 0.059(3) 0.026(2) 0.036(3) 0.013(2) -0.008(2) -0.004(2)
C70 0.053(3) 0.034(3) 0.032(2) 0.013(2) -0.010(2) 0.000(2)
C71 0.049(3) 0.031(2) 0.027(2) 0.0030(19) -0.013(2) -0.005(2)
C72 0.034(2) 0.029(2) 0.026(2) 0.0054(18) -0.0079(18) -0.0031(19)
Rh5 0.02409(17) 0.01942(16) 0.01520(15) 0.00041(12) -0.00287(12) 0.00024(12)
P5 0.0224(5) 0.0195(5) 0.0161(5) -0.0003(4) -0.0019(4) -0.0019(4)
C73 0.030(2) 0.020(2) 0.0189(19) -0.0026(16) -0.0034(16) -0.0045(17)
C74 0.035(2) 0.032(2) 0.026(2) -0.0081(18) 0.0019(19) -0.0064(19)
C75 0.038(3) 0.040(3) 0.029(2) -0.011(2) 0.007(2) -0.001(2)
C76 0.051(3) 0.035(3) 0.025(2) -0.0132(19) 0.001(2) 0.000(2)
C77 0.042(3) 0.035(3) 0.029(2) -0.011(2) -0.003(2) -0.006(2)
C78 0.035(3) 0.032(2) 0.034(2) -0.0115(19) 0.000(2) -0.006(2)
C79 0.025(2) 0.025(2) 0.0176(19) 0.0000(16) -0.0042(16) -0.0044(17)
C80 0.031(2) 0.027(2) 0.028(2) 0.0018(18) 0.0009(18) -0.0033(18)
C81 0.041(3) 0.036(3) 0.039(3) 0.004(2) 0.003(2) -0.013(2)
C82 0.028(2) 0.048(3) 0.042(3) 0.004(2) 0.008(2) -0.012(2)
C83 0.030(2) 0.044(3) 0.034(2) 0.003(2) 0.002(2) -0.002(2)
C84 0.024(2) 0.030(2) 0.028(2) 0.0025(18) 0.0007(17) -0.0008(18)
C85 0.030(2) 0.023(2) 0.0174(19) -0.0010(16) -0.0046(16) -0.0041(17)
C86 0.037(3) 0.028(2) 0.032(2) 0.0074(19) -0.011(2) -0.0060(19)
C87 0.039(3) 0.034(3) 0.033(2) 0.004(2) -0.016(2) 0.000(2)
C88 0.058(3) 0.024(2) 0.025(2) 0.0054(18) -0.012(2) -0.001(2)
C89 0.043(3) 0.021(2) 0.026(2) 0.0022(17) -0.0039(19) -0.0023(19)
C90 0.033(2) 0.025(2) 0.027(2) 0.0025(17) -0.0001(18) -0.0032(18)
Rh6 0.02098(16) 0.01830(16) 0.01883(15) -0.00144(12) -0.00272(12) 0.00131(12)
P6 0.0218(5) 0.0178(5) 0.0177(5) -0.0001(4) -0.0014(4) 0.0003(4)
C91 0.029(2) 0.018(2) 0.022(2) 0.0018(16) 0.0023(17) 0.0009(16)
C92 0.029(2) 0.026(2) 0.024(2) 0.0001(17) -0.0005(17) -0.0040(18)
C93 0.036(3) 0.037(3) 0.028(2) -0.0009(19) 0.0056(19) -0.012(2)
C94 0.040(3) 0.034(3) 0.031(2) 0.007(2) 0.008(2) -0.004(2)
C95 0.043(3) 0.033(2) 0.022(2) 0.0062(18) 0.0026(19) 0.003(2)
C96 0.033(2) 0.028(2) 0.022(2) 0.0029(17) -0.0012(18) 0.0003(18)
C97 0.023(2) 0.026(2) 0.0176(19) -0.0019(16) 0.0008(16) -0.0007(17)
C98 0.049(3) 0.023(2) 0.027(2) -0.0046(18) 0.003(2) -0.002(2)
C99 0.034(2) 0.023(2) 0.035(2) -0.0073(18) 0.000(2) -0.0038(18)
C100 0.033(2) 0.040(3) 0.027(2) -0.0150(19) -0.0023(19) 0.000(2)
C101 0.038(3) 0.037(3) 0.023(2) -0.0059(19) 0.0049(19) -0.007(2)
C102 0.030(2) 0.030(2) 0.024(2) -0.0044(18) 0.0051(18) -0.0075(18)
C103 0.025(2) 0.022(2) 0.022(2) -0.0024(16) -0.0010(16) 0.0020(16)
C104 0.030(2) 0.024(2) 0.049(3) 0.006(2) -0.009(2) 0.0044(18)
C105 0.039(3) 0.034(3) 0.051(3) 0.009(2) -0.010(2) 0.006(2)
C106 0.032(3) 0.040(3) 0.045(3) -0.003(2) -0.008(2) 0.007(2)
C107 0.024(2) 0.039(3) 0.032(2) -0.002(2) -0.0051(18) 0.0015(19)
C108 0.019(2) 0.033(2) 0.028(2) -0.0005(18) -0.0046(17) -0.0015(17)
B1 0.030(3) 0.028(3) 0.024(2) -0.002(2) 0.000(2) -0.002(2)
C200 0.036(3) 0.038(3) 0.027(2) -0.0036(19) 0.0009(19) -0.007(2)
C201 0.044(3) 0.040(3) 0.029(2) -0.003(2) 0.005(2) -0.005(2)
C202 0.045(3) 0.058(3) 0.031(3) 0.003(2) 0.011(2) 0.000(3)
C203 0.052(3) 0.061(4) 0.047(3) 0.014(3) 0.019(3) -0.008(3)
C204 0.050(3) 0.053(3) 0.053(3) 0.009(3) 0.009(3) -0.018(3)
C205 0.044(3) 0.035(3) 0.038(3) -0.001(2) 0.003(2) -0.006(2)
C206 0.067(4) 0.066(4) 0.037(3) 0.006(3) 0.019(3) -0.001(3)
F1 0.061(3) 0.143(4) 0.078(3) -0.017(3) 0.025(2) 0.018(3)
F2 0.100(3) 0.087(3) 0.0364(18) 0.0011(17) 0.0052(18) 0.017(2)
F3 0.128(4) 0.062(2) 0.058(2) -0.0045(18) 0.044(2) 0.012(2)
C207 0.089(5) 0.051(4) 0.096(5) 0.011(4) 0.025(4) -0.023(4)
F4 0.179(5) 0.077(3) 0.135(4) 0.022(3) 0.074(4) -0.054(3)
F5 0.113(4) 0.072(3) 0.147(4) -0.004(3) -0.016(3) -0.047(3)
F6 0.095(3) 0.044(2) 0.175(5) 0.018(3) 0.017(3) -0.010(2)
C208 0.038(2) 0.026(2) 0.024(2) -0.0020(17) 0.0032(18) -0.0034(18)
C209 0.042(3) 0.030(2) 0.025(2) -0.0007(18) 0.0048(19) -0.0041(19)
C210 0.046(3) 0.036(2) 0.023(2) -0.0047(18) -0.0049(19) -0.006(2)
C211 0.036(2) 0.040(3) 0.036(2) -0.010(2) -0.006(2) 0.001(2)
C212 0.035(2) 0.037(2) 0.032(2) -0.0073(19) 0.0036(19) -0.0032(19)
C213 0.041(2) 0.033(2) 0.021(2) 0.0006(17) 0.0032(18) -0.0020(19)
C214 0.062(3) 0.059(3) 0.036(3) -0.004(2) -0.013(2) -0.004(3)
F7 0.146(5) 0.067(3) 0.043(3) 0.011(2) -0.031(3) 0.010(4)
F8 0.088(4) 0.119(5) 0.026(2) -0.005(3) 0.003(2) 0.015(3)
F9 0.091(4) 0.117(5) 0.041(2) -0.006(3) -0.026(3) -0.043(4)
F107 0.146(5) 0.067(3) 0.043(3) 0.011(2) -0.031(3) 0.010(4)
F108 0.088(4) 0.119(5) 0.026(2) -0.005(3) 0.003(2) 0.015(3)
F109 0.091(4) 0.117(5) 0.041(2) -0.006(3) -0.026(3) -0.043(4)
C215 0.043(3) 0.062(3) 0.038(3) -0.009(2) 0.010(2) -0.015(3)
F10 0.080(3) 0.174(4) 0.082(3) -0.068(3) 0.040(2) -0.089(3)
F11 0.062(2) 0.087(3) 0.0515(19) -0.0091(18) 0.0195(16) 0.0149(19)
F12 0.066(2) 0.084(3) 0.067(2) 0.030(2) 0.0314(19) 0.0041(19)
C216 0.030(2) 0.027(2) 0.025(2) 0.0016(17) 0.0017(17) -0.0038(18)
C217 0.039(3) 0.036(2) 0.030(2) -0.0039(19) -0.0065(19) 0.004(2)
C218 0.046(3) 0.039(3) 0.041(2) -0.009(2) -0.008(2) 0.011(2)
C219 0.047(3) 0.039(3) 0.034(2) -0.012(2) -0.002(2) 0.006(2)
C220 0.052(3) 0.034(2) 0.029(2) -0.0033(19) -0.003(2) 0.002(2)
C221 0.039(2) 0.027(2) 0.026(2) -0.0018(17) 0.0000(18) -0.0010(19)
C222 0.089(4) 0.069(4) 0.053(3) -0.018(3) -0.018(3) 0.037(3)
F13 0.247(6) 0.117(4) 0.080(3) -0.053(3) -0.057(4) 0.135(4)
F14 0.126(4) 0.048(2) 0.112(4) 0.009(2) -0.031(3) 0.018(2)
F15 0.068(3) 0.107(3) 0.095(3) -0.004(2) -0.012(2) 0.052(2)
C223 0.100(4) 0.048(3) 0.030(3) -0.007(2) -0.009(3) 0.010(3)
F16 0.160(4) 0.062(2) 0.0301(17) -0.0147(16) -0.023(2) 0.017(2)
F17 0.191(5) 0.067(3) 0.040(2) 0.0162(18) -0.007(2) -0.030(3)
F18 0.127(4) 0.121(4) 0.052(2) -0.003(2) -0.039(2) 0.056(3)
C224 0.030(2) 0.033(2) 0.025(2) -0.0084(18) 0.0060(17) -0.0027(18)
C225 0.026(2) 0.035(2) 0.044(3) -0.013(2) 0.0023(19) -0.0049(19)
C226 0.029(2) 0.038(3) 0.063(3) -0.015(2) -0.004(2) 0.005(2)
C227 0.039(3) 0.036(3) 0.065(3) -0.009(2) -0.007(2) 0.008(2)
C228 0.037(2) 0.031(2) 0.057(3) -0.007(2) -0.005(2) 0.000(2)
C229 0.029(2) 0.031(2) 0.037(2) -0.0034(19) -0.0030(19) 0.0005(18)
C230 0.037(3) 0.057(3) 0.113(5) -0.032(3) -0.021(3) 0.011(3)
F19 0.031(2) 0.134(4) 0.164(5) -0.029(3) -0.003(2) -0.011(2)
F20 0.068(3) 0.098(3) 0.132(4) -0.059(3) -0.059(3) 0.024(2)
F21 0.062(3) 0.067(3) 0.219(6) -0.038(3) -0.074(3) 0.029(2)
C231 0.0523(17) 0.0518(17) 0.0534(18) -0.0007(7) -0.0018(7) -0.0016(7)
F22 0.113(3) 0.089(3) 0.118(3) 0.007(3) -0.003(3) -0.021(3)
F23 0.061(4) 0.048(4) 0.156(7) -0.054(4) 0.016(4) -0.010(3)
F24 0.051(4) 0.034(3) 0.195(9) 0.016(5) -0.047(4) -0.012(3)
C232 0.0523(17) 0.0518(17) 0.0534(18) -0.0007(7) -0.0018(7) -0.0016(7)
F122 0.113(3) 0.089(3) 0.118(3) 0.007(3) -0.003(3) -0.021(3)
F123 0.061(4) 0.048(4) 0.156(7) -0.054(4) 0.016(4) -0.010(3)
F124 0.051(4) 0.034(3) 0.195(9) 0.016(5) -0.047(4) -0.012(3)
C301 0.073(2) 0.118(3) 0.146(3) -0.046(3) 0.011(2) -0.0256(18)
C302 0.073(2) 0.118(3) 0.146(3) -0.046(3) 0.011(2) -0.0256(18)
C303 0.073(2) 0.118(3) 0.146(3) -0.046(3) 0.011(2) -0.0256(18)
C304 0.073(2) 0.118(3) 0.146(3) -0.046(3) 0.011(2) -0.0256(18)
C305 0.073(2) 0.118(3) 0.146(3) -0.046(3) 0.011(2) -0.0256(18)
C306 0.073(2) 0.118(3) 0.146(3) -0.046(3) 0.011(2) -0.0256(18)
C307 0.073(2) 0.118(3) 0.146(3) -0.046(3) 0.011(2) -0.0256(18)
C308 0.128(4) 0.181(6) 0.167(5) -0.046(4) -0.015(3) 0.007(4)
C309 0.128(4) 0.181(6) 0.167(5) -0.046(4) -0.015(3) 0.007(4)
C310 0.128(4) 0.181(6) 0.167(5) -0.046(4) -0.015(3) 0.007(4)
C311 0.128(4) 0.181(6) 0.167(5) -0.046(4) -0.015(3) 0.007(4)
C312 0.128(4) 0.181(6) 0.167(5) -0.046(4) -0.015(3) 0.007(4)
C313 0.128(4) 0.181(6) 0.167(5) -0.046(4) -0.015(3) 0.007(4)
C314 0.128(4) 0.181(6) 0.167(5) -0.046(4) -0.015(3) 0.007(4)
C315 0.104(4) 0.119(4) 0.106(4) -0.015(3) 0.008(3) -0.037(3)
C316 0.104(4) 0.119(4) 0.106(4) -0.015(3) 0.008(3) -0.037(3)
C317 0.104(4) 0.119(4) 0.106(4) -0.015(3) 0.008(3) -0.037(3)
C318 0.104(4) 0.119(4) 0.106(4) -0.015(3) 0.008(3) -0.037(3)
C319 0.104(4) 0.119(4) 0.106(4) -0.015(3) 0.008(3) -0.037(3)
C320 0.104(4) 0.119(4) 0.106(4) -0.015(3) 0.008(3) -0.037(3)
C321 0.104(4) 0.119(4) 0.106(4) -0.015(3) 0.008(3) -0.037(3)
C415 0.104(4) 0.119(4) 0.106(4) -0.015(3) 0.008(3) -0.037(3)
C416 0.104(4) 0.119(4) 0.106(4) -0.015(3) 0.008(3) -0.037(3)
C417 0.104(4) 0.119(4) 0.106(4) -0.015(3) 0.008(3) -0.037(3)
C418 0.104(4) 0.119(4) 0.106(4) -0.015(3) 0.008(3) -0.037(3)
C419 0.104(4) 0.119(4) 0.106(4) -0.015(3) 0.008(3) -0.037(3)
C420 0.104(4) 0.119(4) 0.106(4) -0.015(3) 0.008(3) -0.037(3)
C421 0.104(4) 0.119(4) 0.106(4) -0.015(3) 0.008(3) -0.037(3)
C322 0.305(9) 0.118(4) 0.152(5) -0.012(4) -0.017(6) -0.019(5)
C323 0.305(9) 0.118(4) 0.152(5) -0.012(4) -0.017(6) -0.019(5)
C324 0.305(9) 0.118(4) 0.152(5) -0.012(4) -0.017(6) -0.019(5)
C325 0.305(9) 0.118(4) 0.152(5) -0.012(4) -0.017(6) -0.019(5)
C326 0.305(9) 0.118(4) 0.152(5) -0.012(4) -0.017(6) -0.019(5)
C327 0.305(9) 0.118(4) 0.152(5) -0.012(4) -0.017(6) -0.019(5)
C328 0.305(9) 0.118(4) 0.152(5) -0.012(4) -0.017(6) -0.019(5)
C329 0.084(4) 0.133(5) 0.154(5) -0.035(4) -0.012(3) -0.011(3)
C330 0.084(4) 0.133(5) 0.154(5) -0.035(4) -0.012(3) -0.011(3)
C331 0.084(4) 0.133(5) 0.154(5) -0.035(4) -0.012(3) -0.011(3)
C332 0.084(4) 0.133(5) 0.154(5) -0.035(4) -0.012(3) -0.011(3)
C333 0.084(4) 0.133(5) 0.154(5) -0.035(4) -0.012(3) -0.011(3)
C334 0.084(4) 0.133(5) 0.154(5) -0.035(4) -0.012(3) -0.011(3)
C335 0.084(4) 0.133(5) 0.154(5) -0.035(4) -0.012(3) -0.011(3)
C429 0.084(4) 0.133(5) 0.154(5) -0.035(4) -0.012(3) -0.011(3)
C430 0.084(4) 0.133(5) 0.154(5) -0.035(4) -0.012(3) -0.011(3)
C431 0.084(4) 0.133(5) 0.154(5) -0.035(4) -0.012(3) -0.011(3)
C432 0.084(4) 0.133(5) 0.154(5) -0.035(4) -0.012(3) -0.011(3)
C433 0.084(4) 0.133(5) 0.154(5) -0.035(4) -0.012(3) -0.011(3)
C434 0.084(4) 0.133(5) 0.154(5) -0.035(4) -0.012(3) -0.011(3)
C435 0.084(4) 0.133(5) 0.154(5) -0.035(4) -0.012(3) -0.011(3)

loop_
_atom_type_symbol
_atom_type_description
_atom_type_scat_dispersion_real
_atom_type_scat_dispersion_imag
_atom_type_scat_source
C C 0.0033 0.0016 'International Tables Vol C Tables 4.2.6.8 and 6.1.1.4'
H H 0.0000 0.0000 'International Tables Vol C Tables 4.2.6.8 and 6.1.1.4'
B B 0.0013 0.0007 'International Tables Vol C Tables 4.2.6.8 and 6.1.1.4'
F F 0.0171 0.0103 'International Tables Vol C Tables 4.2.6.8 and 6.1.1.4'
P P 0.1023 0.0942 'International Tables Vol C Tables 4.2.6.8 and 6.1.1.4'
Rh Rh -1.1178 0.9187 'International Tables Vol C Tables 4.2.6.8 and 6.1.1.4'

loop_
_geom_angle_atom_site_label_1
_geom_angle_atom_site_label_2
_geom_angle_atom_site_label_3
_geom_angle
P1 Rh1 Rh4 130.79(3)
P1 Rh1 Rh6 137.33(3)
Rh4 Rh1 Rh6 91.407(12)
P1 Rh1 Rh5 139.04(3)
Rh4 Rh1 Rh5 61.699(11)
Rh6 Rh1 Rh5 60.468(11)
P1 Rh1 Rh3 129.67(3)
Rh4 Rh1 Rh3 60.846(11)
Rh6 Rh1 Rh3 59.994(11)
Rh5 Rh1 Rh3 91.195(12)
P1 Rh1 Rh2 174.58(3)
Rh4 Rh1 Rh2 45.969(9)
Rh6 Rh1 Rh2 45.447(9)
Rh5 Rh1 Rh2 45.419(9)
Rh3 Rh1 Rh2 45.783(9)
C7 P1 C13 102.20(18)
C7 P1 C1 102.53(18)
C13 P1 C1 109.39(18)
C7 P1 Rh1 115.85(13)
C13 P1 Rh1 114.06(13)
C1 P1 Rh1 111.81(13)
C6 C1 C2 110.1(3)
C6 C1 P1 112.2(3)
C2 C1 P1 118.0(3)
C3 C2 C1 111.2(4)
C4 C3 C2 112.7(4)
C3 C4 C5 110.4(4)
C4 C5 C6 110.5(4)
C1 C6 C5 111.4(4)
C12 C7 C8 109.5(3)
C12 C7 P1 115.1(3)
C8 C7 P1 111.7(3)
C9 C8 C7 111.1(4)
C10 C9 C8 111.4(4)
C9 C10 C11 111.4(4)
C10 C11 C12 112.0(4)
C11 C12 C7 110.5(3)
C14 C13 C18 110.8(3)
C14 C13 P1 115.0(3)
C18 C13 P1 115.2(3)
C13 C14 C15 111.6(4)
C16 C15 C14 110.6(4)
C15 C16 C17 110.7(4)
C16 C17 C18 111.6(4)
C13 C18 C17 111.5(4)
P2 Rh2 Rh5 134.56(3)
P2 Rh2 Rh6 136.35(3)
Rh5 Rh2 Rh6 60.876(11)
P2 Rh2 Rh3 131.56(3)
Rh5 Rh2 Rh3 93.848(12)
Rh6 Rh2 Rh3 61.413(11)
P2 Rh2 Rh4 132.60(3)
Rh5 Rh2 Rh4 61.573(11)
Rh6 Rh2 Rh4 91.022(12)
Rh3 Rh2 Rh4 61.765(11)
P2 Rh2 Rh1 177.88(3)
Rh5 Rh2 Rh1 45.859(10)
Rh6 Rh2 Rh1 45.718(9)
Rh3 Rh2 Rh1 47.996(9)
Rh4 Rh2 Rh1 45.314(9)
C31 P2 C19 102.39(18)
C31 P2 C25 102.07(18)
C19 P2 C25 110.45(19)
C31 P2 Rh2 114.77(12)
C19 P2 Rh2 114.18(13)
C25 P2 Rh2 111.98(13)
C24 C19 C20 110.4(3)
C24 C19 P2 114.7(3)
C20 C19 P2 114.7(3)
C19 C20 C21 110.9(3)
C22 C21 C20 111.8(4)
C21 C22 C23 110.9(4)
C22 C23 C24 110.4(4)
C23 C24 C19 111.0(4)
C30 C25 C26 110.0(3)
C30 C25 P2 117.3(3)
C26 C25 P2 111.8(3)
C27 C26 C25 111.4(4)
C28 C27 C26 111.0(4)
C27 C28 C29 110.0(4)
C28 C29 C30 112.0(4)
C29 C30 C25 111.3(3)
C32 C31 C36 109.9(3)
C32 C31 P2 115.1(3)
C36 C31 P2 111.4(3)
C33 C32 C31 109.9(4)
C34 C33 C32 111.9(4)
C35 C34 C33 111.7(4)
C34 C35 C36 111.9(4)
C35 C36 C31 110.4(3)
P3 Rh3 Rh2 130.08(3)
P3 Rh3 Rh6 135.64(3)
Rh2 Rh3 Rh6 58.922(11)
P3 Rh3 Rh4 135.64(3)
Rh2 Rh3 Rh4 59.176(11)
Rh6 Rh3 Rh4 88.148(12)
P3 Rh3 Rh1 143.70(3)
Rh2 Rh3 Rh1 86.221(12)
Rh6 Rh3 Rh1 58.056(10)
Rh4 Rh3 Rh1 57.328(11)
P3 Rh3 Rh5 172.92(3)
Rh2 Rh3 Rh5 42.858(8)
Rh6 Rh3 Rh5 43.666(9)
Rh4 Rh3 Rh5 44.518(9)
Rh1 Rh3 Rh5 43.370(9)
C37 P3 C43 101.69(18)
C37 P3 C49 101.73(18)
C43 P3 C49 110.1(2)
C37 P3 Rh3 114.81(13)
C43 P3 Rh3 115.06(14)
C49 P3 Rh3 112.20(14)
C42 C37 C38 109.4(3)
C42 C37 P3 113.9(3)
C38 C37 P3 112.3(3)
C39 C38 C37 110.7(3)
C40 C39 C38 111.3(4)
C41 C40 C39 112.1(4)
C40 C41 C42 111.8(3)
C41 C42 C37 110.2(3)
C44 C43 C48 110.4(3)
C44 C43 P3 115.5(3)
C48 C43 P3 114.3(3)
C43 C44 C45 112.1(4)
C46 C45 C44 110.1(4)
C45 C46 C47 111.0(4)
C46 C47 C48 111.7(4)
C47 C48 C43 110.7(4)
C54 C49 C50 110.0(4)
C54 C49 P3 113.8(3)
C50 C49 P3 117.8(3)
C51 C50 C49 111.0(4)
C52 C51 C50 112.0(5)
C53 C52 C51 111.1(4)
C52 C53 C54 110.8(4)
C49 C54 C53 110.9(4)
P4 Rh4 Rh1 131.46(3)
P4 Rh4 Rh2 139.79(3)
Rh1 Rh4 Rh2 88.717(13)
P4 Rh4 Rh5 134.43(3)
Rh1 Rh4 Rh5 59.598(11)
Rh2 Rh4 Rh5 58.763(11)
P4 Rh4 Rh3 134.88(3)
Rh1 Rh4 Rh3 61.825(11)
Rh2 Rh4 Rh3 59.059(11)
Rh5 Rh4 Rh3 90.576(12)
P4 Rh4 Rh6 175.93(3)
Rh1 Rh4 Rh6 44.489(9)
Rh2 Rh4 Rh6 44.238(9)
Rh5 Rh4 Rh6 44.970(9)
Rh3 Rh4 Rh6 45.642(9)
C55 P4 C61 102.13(18)
C55 P4 C67 102.27(18)
C61 P4 C67 110.44(19)
C55 P4 Rh4 113.94(13)
C61 P4 Rh4 114.23(14)
C67 P4 Rh4 112.74(13)
C56 C55 C60 109.4(3)
C56 C55 P4 112.2(3)
C60 C55 P4 114.6(3)
C57 C56 C55 111.8(4)
C56 C57 C58 111.3(4)
C59 C58 C57 111.1(4)
C58 C59 C60 112.4(4)
C59 C60 C55 109.9(3)
C62 C61 C66 110.6(3)
C62 C61 P4 115.6(3)
C66 C61 P4 114.4(3)
C61 C62 C63 110.7(4)
C64 C63 C62 110.8(4)
C65 C64 C63 110.9(4)
C64 C65 C66 112.7(4)
C65 C66 C61 111.0(4)
C72 C67 C68 109.9(4)
C72 C67 P4 112.9(3)
C68 C67 P4 117.6(3)
C69 C68 C67 110.6(4)
C70 C69 C68 112.2(4)
C69 C70 C71 110.1(4)
C72 C71 C70 111.4(4)
C71 C72 C67 111.3(4)
P5 Rh5 Rh2 137.78(3)
P5 Rh5 Rh1 133.28(3)
Rh2 Rh5 Rh1 88.722(13)
P5 Rh5 Rh6 131.52(3)
Rh2 Rh5 Rh6 59.584(11)
Rh1 Rh5 Rh6 59.646(11)
P5 Rh5 Rh4 139.15(3)
Rh2 Rh5 Rh4 59.664(11)
Rh1 Rh5 Rh4 58.703(11)
Rh6 Rh5 Rh4 89.200(13)
P5 Rh5 Rh3 175.72(3)
Rh2 Rh5 Rh3 43.294(9)
Rh1 Rh5 Rh3 45.435(9)
Rh6 Rh5 Rh3 44.332(9)
Rh4 Rh5 Rh3 44.906(9)
C79 P5 C85 102.14(18)
C79 P5 C73 102.30(18)
C85 P5 C73 109.91(18)
C79 P5 Rh5 114.53(13)
C85 P5 Rh5 113.35(13)
C73 P5 Rh5 113.53(13)
C74 C73 C78 109.9(3)
C74 C73 P5 112.6(3)
C78 C73 P5 118.2(3)
C73 C74 C75 110.6(4)
C76 C75 C74 110.9(4)
C75 C76 C77 110.0(4)
C78 C77 C76 112.5(4)
C77 C78 C73 111.3(4)
C84 C79 C80 109.9(3)
C84 C79 P5 114.4(3)
C80 C79 P5 111.5(3)
C81 C80 C79 110.8(4)
C82 C81 C80 111.4(4)
C81 C82 C83 111.6(4)
C82 C83 C84 112.0(4)
C83 C84 C79 110.1(4)
C90 C85 C86 110.6(3)
C90 C85 P5 115.3(3)
C86 C85 P5 114.9(3)
C87 C86 C85 111.0(4)
C88 C87 C86 110.4(4)
C87 C88 C89 111.0(4)
C88 C89 C90 111.1(4)
C89 C90 C85 111.5(4)
P6 Rh6 Rh2 135.71(3)
P6 Rh6 Rh1 135.42(3)
Rh2 Rh6 Rh1 88.835(12)
P6 Rh6 Rh5 133.49(3)
Rh2 Rh6 Rh5 59.541(11)
Rh1 Rh6 Rh5 59.886(11)
P6 Rh6 Rh3 134.49(3)
Rh2 Rh6 Rh3 59.665(11)
Rh1 Rh6 Rh3 61.949(11)
Rh5 Rh6 Rh3 92.002(12)
P6 Rh6 Rh4 179.17(3)
Rh2 Rh6 Rh4 44.740(9)
Rh1 Rh6 Rh4 44.104(9)
Rh5 Rh6 Rh4 45.830(9)
Rh3 Rh6 Rh4 46.210(9)
C91 P6 C103 102.04(18)
C91 P6 C97 101.94(18)
C103 P6 C97 110.18(18)
C91 P6 Rh6 114.20(13)
C103 P6 Rh6 113.19(13)
C97 P6 Rh6 114.12(13)
C96 C91 C92 110.1(3)
C96 C91 P6 114.0(3)
C92 C91 P6 111.3(3)
C93 C92 C91 110.5(3)
C94 C93 C92 112.2(4)
C95 C94 C93 111.4(4)
C94 C95 C96 111.9(4)
C91 C96 C95 109.9(4)
C102 C97 C98 109.8(3)
C102 C97 P6 112.6(3)
C98 C97 P6 117.9(3)
C99 C98 C97 111.4(3)
C100 C99 C98 112.1(4)
C99 C100 C101 111.0(3)
C100 C101 C102 111.5(4)
C101 C102 C97 111.5(4)
C104 C103 C108 109.8(3)
C104 C103 P6 116.4(3)
C108 C103 P6 115.2(3)
C105 C104 C103 112.0(4)
C106 C105 C104 111.7(4)
C105 C106 C107 111.5(4)
C106 C107 C108 112.3(4)
C107 C108 C103 111.3(3)
C224 B1 C208 112.1(4)
C224 B1 C200 106.2(4)
C208 B1 C200 109.9(4)
C224 B1 C216 109.5(3)
C208 B1 C216 107.0(3)
C200 B1 C216 112.2(4)
C205 C200 C201 115.2(4)
C205 C200 B1 125.3(4)
C201 C200 B1 119.5(4)
C202 C201 C200 122.5(5)
C201 C202 C203 121.0(5)
C201 C202 C206 121.3(5)
C203 C202 C206 117.7(5)
C204 C203 C202 118.2(5)
C203 C204 C205 120.6(5)
C203 C204 C207 120.8(5)
C205 C204 C207 118.6(6)
C200 C205 C204 122.4(5)
F3 C206 F2 107.6(5)
F3 C206 F1 104.7(5)
F2 C206 F1 104.2(4)
F3 C206 C202 114.1(4)
F2 C206 C202 112.7(5)
F1 C206 C202 112.6(5)
F6 C207 F4 108.8(7)
F6 C207 F5 103.3(7)
F4 C207 F5 104.2(7)
F6 C207 C204 113.7(6)
F4 C207 C204 114.4(6)
F5 C207 C204 111.4(6)
C209 C208 C213 115.6(4)
C209 C208 B1 125.4(4)
C213 C208 B1 119.0(4)
C210 C209 C208 122.4(4)
C209 C210 C211 121.1(4)
C209 C210 C214 120.1(5)
C211 C210 C214 118.8(5)
C212 C211 C210 117.2(4)
C213 C212 C211 121.3(4)
C213 C212 C215 119.5(4)
C211 C212 C215 119.1(4)
C212 C213 C208 122.4(4)
F108 C214 F109 106.7(14)
F108 C214 F8 124.1(11)
F109 C214 F8 70.1(13)
F108 C214 F9 29.3(12)
F109 C214 F9 127.1(11)
F8 C214 F9 107.2(6)
F108 C214 F7 77.4(13)
F109 C214 F7 35.5(12)
F8 C214 F7 103.1(6)
F9 C214 F7 104.9(6)
F108 C214 F107 107.0(14)
F109 C214 F107 103.9(14)
F8 C214 F107 34.6(11)
F9 C214 F107 80.9(12)
F7 C214 F107 132.6(10)
F108 C214 C210 116.5(11)
F109 C214 C210 114.4(9)
F8 C214 C210 114.5(5)
F9 C214 C210 113.9(5)
F7 C214 C210 112.3(5)
F107 C214 C210 107.3(9)
F10 C215 F12 108.9(5)
F10 C215 F11 105.0(5)
F12 C215 F11 104.1(4)
F10 C215 C212 113.3(4)
F12 C215 C212 112.8(5)
F11 C215 C212 112.1(4)
C221 C216 C217 115.0(4)
C221 C216 B1 124.7(4)
C217 C216 B1 120.2(4)
C218 C217 C216 123.0(4)
C219 C218 C217 120.5(4)
C219 C218 C222 121.2(5)
C217 C218 C222 118.3(5)
C220 C219 C218 117.9(4)
C219 C220 C221 121.2(4)
C219 C220 C223 120.4(4)
C221 C220 C223 118.3(4)
C220 C221 C216 122.4(4)
F13 C222 F15 107.7(6)
F13 C222 F14 107.0(7)
F15 C222 F14 103.9(5)
F13 C222 C218 113.6(5)
F15 C222 C218 111.7(6)
F14 C222 C218 112.4(6)
F16 C223 F17 107.1(5)
F16 C223 F18 107.2(6)
F17 C223 F18 104.3(5)
F16 C223 C220 113.5(5)
F17 C223 C220 111.8(5)
F18 C223 C220 112.3(5)
C229 C224 C225 115.5(4)
C229 C224 B1 125.1(4)
C225 C224 B1 119.4(4)
C226 C225 C224 122.3(4)
C225 C226 C227 121.0(5)
C225 C226 C230 118.9(5)
C227 C226 C230 120.2(5)
C226 C227 C228 118.3(5)
C227 C228 C229 120.9(5)
C227 C228 C232 121.4(7)
C229 C228 C232 116.6(6)
C227 C228 C231 117.1(5)
C229 C228 C231 122.0(5)
C232 C228 C231 12.4(6)
C228 C229 C224 121.9(4)
F20 C230 F21 107.2(6)
F20 C230 F19 104.2(6)
F21 C230 F19 104.5(5)
F20 C230 C226 113.8(5)
F21 C230 C226 113.8(5)
F19 C230 C226 112.4(6)
F22 C231 F24 103.1(8)
F22 C231 F23 107.6(7)
F24 C231 F23 107.7(8)
F22 C231 C228 115.3(6)
F24 C231 C228 112.3(7)
F23 C231 C228 110.3(5)
F122 C232 F123 104.5(13)
F122 C232 F124 108.7(14)
F123 C232 F124 103.0(14)
F122 C232 C228 117.5(12)
F123 C232 C228 112.5(14)
F124 C232 C228 109.6(9)
C302 C301 C306 120.0
C302 C301 C307 120.0(3)
C306 C301 C307 120.0(3)
C301 C302 C303 120.0
C304 C303 C302 120.0
C305 C304 C303 120.0
C304 C305 C306 120.0
C305 C306 C301 120.0
C309 C308 C313 120.0
C309 C308 C314 120.1(4)
C313 C308 C314 119.9(4)
C310 C309 C308 120.0
C309 C310 C311 120.0
C310 C311 C312 120.0
C313 C312 C311 120.0
C312 C313 C308 120.0
C316 C315 C320 120.0
C316 C315 C321 120.3(4)
C320 C315 C321 119.7(4)
C315 C316 C317 120.0
C316 C317 C318 120.0
C319 C318 C317 120.0
C318 C319 C320 120.0
C319 C320 C315 120.0
C416 C415 C420 120.0
C416 C415 C421 119.7(4)
C420 C415 C421 120.3(4)
C417 C416 C415 120.0
C416 C417 C418 120.0
C419 C418 C417 120.0
C420 C419 C418 120.0
C419 C420 C415 120.0
C323 C322 C327 120.0
C323 C322 C328 119.4(4)
C327 C322 C328 120.6(4)
C322 C323 C324 120.0
C325 C324 C323 120.0
C326 C325 C324 120.0
C325 C326 C327 120.0
C326 C327 C322 120.0
C330 C329 C334 120.0
C331 C330 C329 120.0
C330 C331 C332 120.0
C333 C332 C331 120.0
C332 C333 C334 120.0
C333 C334 C329 120.0
C333 C334 C335 119.7(4)
C329 C334 C335 120.3(4)
C430 C429 C434 120.0
C430 C429 C435 120.6(4)
C434 C429 C435 119.4(4)
C431 C430 C429 120.0
C430 C431 C432 120.0
C433 C432 C431 120.0
C432 C433 C434 120.0
C433 C434 C429 120.0

loop_
_geom_bond_atom_site_label_1
_geom_bond_atom_site_label_2
_geom_bond_distance
Rh1 P1 2.2456(10)
Rh1 Rh4 2.7565(4)
Rh1 Rh6 2.7755(4)
Rh1 Rh5 2.7823(5)
Rh1 Rh3 2.8866(4)
Rh1 Rh2 3.8761(4)
P1 C7 1.843(4)
P1 C13 1.859(4)
P1 C1 1.867(4)
C1 C6 1.527(6)
C1 C2 1.539(6)
C2 C3 1.528(6)
C3 C4 1.514(7)
C4 C5 1.519(6)
C5 C6 1.543(6)
C7 C12 1.532(6)
C7 C8 1.534(5)
C8 C9 1.525(6)
C9 C10 1.522(7)
C10 C11 1.526(6)
C11 C12 1.527(6)
C13 C14 1.534(6)
C13 C18 1.537(6)
C14 C15 1.540(6)
C15 C16 1.503(7)
C16 C17 1.524(6)
C17 C18 1.542(6)
Rh2 P2 2.2367(10)
Rh2 Rh5 2.7615(4)
Rh2 Rh6 2.7627(4)
Rh2 Rh3 2.7841(4)
Rh2 Rh4 2.7875(4)
P2 C31 1.846(4)
P2 C19 1.860(4)
P2 C25 1.864(4)
C19 C24 1.536(5)
C19 C20 1.537(6)
C20 C21 1.541(6)
C21 C22 1.518(6)
C22 C23 1.523(6)
C23 C24 1.529(6)
C25 C30 1.534(5)
C25 C26 1.544(6)
C26 C27 1.525(6)
C27 C28 1.521(7)
C28 C29 1.523(7)
C29 C30 1.532(6)
C31 C32 1.538(5)
C31 C36 1.539(6)
C32 C33 1.537(6)
C33 C34 1.526(6)
C34 C35 1.519(6)
C35 C36 1.533(6)
Rh3 P3 2.2410(10)
Rh3 Rh6 2.8325(4)
Rh3 Rh4 2.8598(5)
Rh3 Rh5 4.0508(4)
P3 C37 1.849(4)
P3 C43 1.863(4)
P3 C49 1.865(4)
C37 C42 1.539(5)
C37 C38 1.540(5)
C38 C39 1.531(6)
C39 C40 1.527(6)
C40 C41 1.524(6)
C41 C42 1.529(6)
C43 C44 1.529(6)
C43 C48 1.542(6)
C44 C45 1.539(6)
C45 C46 1.526(7)
C46 C47 1.527(7)
C47 C48 1.538(6)
C49 C54 1.523(6)
C49 C50 1.535(6)
C50 C51 1.524(7)
C51 C52 1.523(7)
C52 C53 1.518(7)
C53 C54 1.530(6)
Rh4 P4 2.2434(10)
Rh4 Rh5 2.8403(4)
Rh4 Rh6 3.9595(4)
P4 C55 1.849(4)
P4 C61 1.867(4)
P4 C67 1.871(4)
C55 C56 1.533(6)
C55 C60 1.546(5)
C56 C57 1.525(6)
C57 C58 1.531(6)
C58 C59 1.526(6)
C59 C60 1.528(6)
C61 C62 1.533(6)
C61 C66 1.540(6)
C62 C63 1.545(7)
C63 C64 1.521(7)
C64 C65 1.518(6)
C65 C66 1.527(6)
C67 C72 1.525(6)
C67 C68 1.542(6)
C68 C69 1.533(6)
C69 C70 1.518(7)
C70 C71 1.534(6)
C71 C72 1.524(6)
Rh5 P5 2.2368(11)
Rh5 Rh6 2.7986(4)
P5 C79 1.851(4)
P5 C85 1.858(4)
P5 C73 1.860(4)
C73 C74 1.542(6)
C73 C78 1.544(6)
C74 C75 1.545(6)
C75 C76 1.518(7)
C76 C77 1.531(7)
C77 C78 1.530(6)
C79 C84 1.536(6)
C79 C80 1.536(6)
C80 C81 1.531(6)
C81 C82 1.524(7)
C82 C83 1.529(7)
C83 C84 1.530(6)
C85 C90 1.537(6)
C85 C86 1.539(6)
C86 C87 1.536(6)
C87 C88 1.518(7)
C88 C89 1.522(6)
C89 C90 1.532(6)
Rh6 P6 2.2469(10)
P6 C91 1.854(4)
P6 C103 1.857(4)
P6 C97 1.867(4)
C91 C96 1.535(5)
C91 C92 1.543(6)
C92 C93 1.535(6)
C93 C94 1.529(6)
C94 C95 1.520(7)
C95 C96 1.536(6)
C97 C102 1.539(5)
C97 C98 1.540(6)
C98 C99 1.535(6)
C99 C100 1.522(6)
C100 C101 1.527(6)
C101 C102 1.533(6)
C103 C104 1.532(6)
C103 C108 1.539(6)
C104 C105 1.522(6)
C105 C106 1.512(7)
C106 C107 1.518(6)
C107 C108 1.535(6)
B1 C224 1.634(7)
B1 C208 1.638(7)
B1 C200 1.645(6)
B1 C216 1.645(6)
C200 C205 1.391(7)
C200 C201 1.407(6)
C201 C202 1.380(6)
C202 C203 1.383(8)
C202 C206 1.495(8)
C203 C204 1.374(8)
C204 C205 1.403(7)
C204 C207 1.489(9)
C206 F3 1.316(7)
C206 F2 1.334(6)
C206 F1 1.346(7)
C207 F6 1.304(8)
C207 F4 1.308(8)
C207 F5 1.366(9)
C208 C209 1.391(6)
C208 C213 1.405(6)
C209 C210 1.388(7)
C210 C211 1.397(7)
C210 C214 1.488(7)
C211 C212 1.388(6)
C212 C213 1.381(7)
C212 C215 1.504(7)
C214 F108 1.27(2)
C214 F109 1.30(2)
C214 F8 1.313(8)
C214 F9 1.331(8)
C214 F7 1.340(8)
C214 F107 1.36(2)
C215 F10 1.319(6)
C215 F12 1.331(6)
C215 F11 1.335(6)
C216 C221 1.397(6)
C216 C217 1.402(6)
C217 C218 1.389(7)
C218 C219 1.386(7)
C218 C222 1.485(8)
C219 C220 1.381(7)
C220 C221 1.392(6)
C220 C223 1.507(7)
C222 F13 1.303(7)
C222 F15 1.336(8)
C222 F14 1.350(9)
C223 F16 1.315(6)
C223 F17 1.321(8)
C223 F18 1.329(8)
C224 C229 1.398(6)
C224 C225 1.409(6)
C225 C226 1.377(7)
C226 C227 1.380(7)
C226 C230 1.477(8)
C227 C228 1.381(7)
C228 C229 1.394(7)
C228 C232 1.491(10)
C228 C231 1.501(8)
C230 F20 1.325(7)
C230 F21 1.326(7)
C230 F19 1.339(9)
C231 F22 1.320(6)
C231 F24 1.321(6)
C231 F23 1.338(6)
C232 F122 1.313(8)
C232 F123 1.321(8)
C232 F124 1.323(8)
C301 C302 1.3900
C301 C306 1.3900
C301 C307 1.459(7)
C302 C303 1.3900
C303 C304 1.3900
C304 C305 1.3900
C305 C306 1.3900
C308 C309 1.3900
C308 C313 1.3900
C308 C314 1.446(8)
C309 C310 1.3900
C310 C311 1.3900
C311 C312 1.3900
C312 C313 1.3900
C315 C316 1.3900
C315 C320 1.3900
C315 C321 1.452(8)
C316 C317 1.3900
C317 C318 1.3900
C318 C319 1.3900
C319 C320 1.3900
C415 C416 1.3900
C415 C420 1.3900
C415 C421 1.445(9)
C416 C417 1.3900
C417 C418 1.3900
C418 C419 1.3900
C419 C420 1.3900
C322 C323 1.3900
C322 C327 1.3900
C322 C328 1.438(8)
C323 C324 1.3900
C324 C325 1.3900
C325 C326 1.3900
C326 C327 1.3900
C329 C330 1.3900
C329 C334 1.3900
C330 C331 1.3900
C331 C332 1.3900
C332 C333 1.3900
C333 C334 1.3900
C334 C335 1.429(9)
C429 C430 1.3900
C429 C434 1.3900
C429 C435 1.426(9)
C430 C431 1.3900
C431 C432 1.3900
C432 C433 1.3900
C433 C434 1.3900
